data_7047086
loop_
_publ_author_name
'LaFortune, James H. W.'
'Szkop, Kevin M.'
'Farinha, Farah E.'
'Johnstone, Timothy C.'
'Postle, Shawn'
'Stephan, Douglas W.'

_publ_section_title
;
 Probing steric influences on electrophilic phosphonium cations: a
 comparison of
 [(3,5-(CF<sub>3</sub>)<sub>2</sub>C<sub>6</sub>H<sub>3</sub>)<sub>3</sub>PF]<sup>+</sup>
 and [(C<sub>6</sub>F<sub>5</sub>)<sub>3</sub>PF]<sup/>.
;
_journal_issue 33
_journal_name_full 'Dalton transactions (Cambridge, England : 2003)'
_journal_page_first 11411
_journal_page_last 11419
_journal_paper_doi 10.1039/c8dt02594k
_journal_volume 47
_journal_year 2018
_chemical_formula_sum 'C52.67 H14.33 B Cl1.33 F39 P'
_chemical_formula_weight 1477.02
_space_group_crystal_system monoclinic
_space_group_IT_number 9
_space_group_name_Hall 'C -2yc'
_space_group_name_H-M_alt 'C 1 c 1'
_symmetry_space_group_name_Hall 'C -2yc'
_symmetry_space_group_name_H-M 'C 1 c 1'
_atom_sites_solution_hydrogens geom
_audit_creation_method SHELXL-2014/7
_audit_update_record
;
2018-06-25 deposited with the CCDC.
2018-07-23 downloaded from the CCDC.
;
_cell_angle_alpha 90
_cell_angle_beta 117.574(3)
_cell_angle_gamma 90
_cell_formula_units_Z 12
_cell_length_a 43.866(7)
_cell_length_b 17.754(3)
_cell_length_c 24.228(4)
_cell_measurement_reflns_used 9973
_cell_measurement_temperature 150(2)
_cell_measurement_theta_max 19.58
_cell_measurement_theta_min 2.56
_cell_volume 16725(5)
_computing_cell_refinement 'Bruker SAINT'
_computing_data_collection 'Bruker APEX2'
_computing_data_reduction 'Bruker SAINT'
_computing_molecular_graphics 'Bruker SHELXTL'
_computing_publication_material 'Bruker SHELXTL'
_computing_structure_refinement 'SHELXL-2014/7 (Sheldrick, 2014)'
_computing_structure_solution 'SHELXS-97 (Sheldrick 2008)'
_diffrn_ambient_temperature 150(2)
_diffrn_measured_fraction_theta_full 0.999
_diffrn_measured_fraction_theta_max 0.999
_diffrn_measurement_device_type 'Bruker APEX-II CCD'
_diffrn_measurement_method '\f and \w scans'
_diffrn_radiation_type MoK\a
_diffrn_radiation_wavelength 0.71073
_diffrn_reflns_av_R_equivalents 0.0860
_diffrn_reflns_av_unetI/netI 0.1307
_diffrn_reflns_Laue_measured_fraction_full 0.999
_diffrn_reflns_Laue_measured_fraction_max 0.999
_diffrn_reflns_limit_h_max 52
_diffrn_reflns_limit_h_min -52
_diffrn_reflns_limit_k_max 21
_diffrn_reflns_limit_k_min -21
_diffrn_reflns_limit_l_max 29
_diffrn_reflns_limit_l_min -24
_diffrn_reflns_number 87819
_diffrn_reflns_point_group_measured_fraction_full 0.911
_diffrn_reflns_point_group_measured_fraction_max 0.910
_diffrn_reflns_theta_full 25.242
_diffrn_reflns_theta_max 25.349
_diffrn_reflns_theta_min 1.261
_exptl_absorpt_coefficient_mu 0.283
_exptl_absorpt_correction_type none
_exptl_crystal_colour yellow
_exptl_crystal_density_diffrn 1.760
_exptl_crystal_description shard
_exptl_crystal_F_000 8688
_exptl_crystal_size_max 0.140
_exptl_crystal_size_mid 0.110
_exptl_crystal_size_min 0.110
_refine_diff_density_max 0.921
_refine_diff_density_min -0.704
_refine_diff_density_rms 0.107
_refine_ls_abs_structure_details
;
 Flack x determined using 4953 quotients [(I+)-(I-)]/[(I+)+(I-)]
 (Parsons, Flack and Wagner, Acta Cryst. B69 (2013) 249-259).
;
_refine_ls_abs_structure_Flack -0.03(5)
_refine_ls_extinction_method none
_refine_ls_goodness_of_fit_ref 1.039
_refine_ls_hydrogen_treatment constr
_refine_ls_matrix_type full
_refine_ls_number_parameters 2672
_refine_ls_number_reflns 27884
_refine_ls_number_restraints 4797
_refine_ls_restrained_S_all 0.999
_refine_ls_R_factor_all 0.1555
_refine_ls_R_factor_gt 0.0741
_refine_ls_shift/su_max 0.002
_refine_ls_shift/su_mean 0.000
_refine_ls_structure_factor_coef Fsqd
_refine_ls_weighting_details 'w=1/[\s^2^(Fo^2^)+(0.1291P)^2^] where P=(Fo^2^+2Fc^2^)/3'
_refine_ls_weighting_scheme calc
_refine_ls_wR_factor_gt 0.1751
_refine_ls_wR_factor_ref 0.2329
_reflns_Friedel_coverage 0.821
_reflns_Friedel_fraction_full 0.823
_reflns_Friedel_fraction_max 0.820
_reflns_number_gt 15606
_reflns_number_total 27884
_reflns_threshold_expression 'I > 2\s(I)'
_cod_data_source_file c8dt02594k2.cif
_cod_data_source_block MONO_HEX_SQ
_cod_depositor_comments 'Adding full bibliography for 7047085--7047086.cif.'
_cod_original_cell_volume 16725(4)
_cod_database_code 7047086
_shelx_shelxl_version_number 2014/7
_shelx_space_group_comment
;
The symmetry employed for this shelxl refinement is uniquely defined
by the following loop, which should always be used as a source of
symmetry information in preference to the above space-group names.
They are only intended as comments.
;
_shelx_estimated_absorpt_t_min 0.961
_shelx_estimated_absorpt_t_max 0.970

loop_
_space_group_symop_operation_xyz
'x, y, z'
'x, -y, z+1/2'
'x+1/2, y+1/2, z'
'x+1/2, -y+1/2, z+1/2'

loop_
_atom_site_label
_atom_site_type_symbol
_atom_site_fract_x
_atom_site_fract_y
_atom_site_fract_z
_atom_site_U_iso_or_equiv
_atom_site_adp_type
_atom_site_occupancy
_atom_site_site_symmetry_order
_atom_site_calc_flag
_atom_site_refinement_flags_posn
_atom_site_refinement_flags_adp
_atom_site_refinement_flags_occupancy
P1 P 1.14023(8) 0.98430(18) 0.67431(15) 0.0234(7) Uani 1 1 d . U .
C109 C 1.1904(5) 1.1544(10) 0.8737(8) 0.076(4) Uani 1 1 d D U .
F74A F 1.2151(7) 1.1098(15) 0.8977(14) 0.084(6) Uani 0.400(14) 1 d D U P
F74B F 1.1962(5) 1.1043(12) 0.9213(9) 0.097(5) Uani 0.600(14) 1 d D U P
F75A F 1.1805(7) 1.173(2) 0.9160(12) 0.092(6) Uani 0.400(14) 1 d D U P
F75B F 1.1899(6) 1.2175(11) 0.8981(10) 0.100(6) Uani 0.600(14) 1 d D U P
F76A F 1.2008(7) 1.2238(13) 0.8655(13) 0.085(6) Uani 0.400(14) 1 d D U P
F76B F 1.2218(4) 1.1402(13) 0.8773(10) 0.085(5) Uani 0.600(14) 1 d D U P
C101 C 1.2539(4) 0.8286(10) 0.7548(9) 0.080(4) Uani 1 1 d D U .
F68A F 1.2433(10) 0.783(2) 0.783(2) 0.091(7) Uani 0.283(14) 1 d D U P
F68B F 1.2377(4) 0.7643(8) 0.7348(9) 0.093(5) Uani 0.717(14) 1 d D U P
F69A F 1.2626(11) 0.785(2) 0.7187(16) 0.088(6) Uani 0.283(14) 1 d D U P
F69B F 1.2829(4) 0.8198(11) 0.7531(11) 0.097(5) Uani 0.717(14) 1 d D U P
F70A F 1.2858(8) 0.848(2) 0.7979(19) 0.097(7) Uani 0.283(14) 1 d D U P
F70B F 1.2589(5) 0.8279(9) 0.8139(8) 0.093(5) Uani 0.717(14) 1 d D U P
C102 C 1.2433(4) 1.0636(9) 0.6368(8) 0.051(3) Uani 1 1 d . U .
F71B F 1.2658(3) 1.0326(6) 0.6226(5) 0.076(3) Uani 1 1 d . U .
F72B F 1.2625(3) 1.1172(6) 0.6814(5) 0.078(3) Uani 1 1 d . U .
F73B F 1.2213(2) 1.1047(5) 0.5920(4) 0.057(2) Uani 1 1 d . U .
P2 P 1.97067(8) 1.60597(17) 0.81667(14) 0.0208(7) Uani 1 1 d . U .
C126 C 2.0016(4) 1.3716(8) 0.7193(6) 0.050(3) Uani 1 1 d D U .
F90A F 1.9948(5) 1.3454(7) 0.6633(6) 0.069(4) Uani 0.691(19) 1 d D U P
F91A F 1.9794(4) 1.3331(8) 0.7329(8) 0.053(4) Uani 0.691(19) 1 d D U P
F92A F 2.0312(4) 1.3479(11) 0.7645(7) 0.056(4) Uani 0.691(19) 1 d D U P
F90B F 1.9751(7) 1.335(2) 0.7050(17) 0.061(6) Uani 0.309(19) 1 d D U P
F91B F 2.0248(8) 1.348(3) 0.7783(12) 0.058(6) Uani 0.309(19) 1 d D U P
F92B F 2.0202(9) 1.3601(15) 0.6891(14) 0.057(5) Uani 0.309(19) 1 d D U P
C94 C 1.1037(4) 0.7926(7) 0.8015(7) 0.077(4) Uani 1 1 d D U .
F65A F 1.0692(3) 0.7666(7) 0.7806(5) 0.087(7) Uani 0.153(12) 1 d DG U P
F65B F 1.0952(3) 0.7142(5) 0.7939(5) 0.101(4) Uani 0.847(12) 1 d DG U P
F66A F 1.1295(3) 0.7354(5) 0.8283(5) 0.090(8) Uani 0.153(12) 1 d DG U P
F66B F 1.1377(2) 0.8092(6) 0.8493(5) 0.075(4) Uani 0.847(12) 1 d DG U P
F67A F 1.1116(3) 0.8616(4) 0.8360(5) 0.090(8) Uani 0.153(12) 1 d DG U P
F67B F 1.0774(3) 0.8403(6) 0.8017(5) 0.088(4) Uani 0.847(12) 1 d DG U P
P3 P 1.35221(10) 1.4794(2) 1.94269(18) 0.0369(9) Uani 1 1 d . U .
Cl1 Cl 1.26663(17) 1.4118(4) 1.2639(4) 0.128(3) Uani 1 1 d . U .
Cl2 Cl 1.28887(17) 1.5333(3) 1.2110(3) 0.1002(19) Uani 1 1 d . U .
Cl3 Cl 1.30784(19) 1.6964(5) 0.9536(5) 0.165(4) Uani 1 1 d . U .
Cl4 Cl 1.3126(3) 1.6683(7) 1.0693(5) 0.195(5) Uani 1 1 d . U .
F1 F 1.42269(19) 1.9752(4) 1.0350(4) 0.045(2) Uani 1 1 d . U .
F2 F 1.4511(2) 2.0766(6) 0.9937(5) 0.064(3) Uani 1 1 d . U .
F3 F 1.4199(3) 2.2132(6) 0.9520(5) 0.079(3) Uani 1 1 d . U .
F4 F 1.3610(2) 2.2452(5) 0.9585(5) 0.073(3) Uani 1 1 d . U .
F5 F 1.3311(2) 2.1431(4) 0.9960(4) 0.044(2) Uani 1 1 d . U .
F6 F 1.41659(19) 2.0219(4) 1.1489(3) 0.0373(18) Uani 1 1 d . U .
F7 F 1.4265(2) 2.1005(5) 1.2492(4) 0.055(2) Uani 1 1 d . U .
F8 F 1.3714(3) 2.1586(5) 1.2586(4) 0.060(3) Uani 1 1 d . U .
F9 F 1.3071(2) 2.1411(5) 1.1631(4) 0.060(3) Uani 1 1 d . U .
F10 F 1.2961(2) 2.0653(5) 1.0619(4) 0.044(2) Uani 1 1 d . U .
F11 F 1.3832(2) 1.8925(4) 1.1574(3) 0.043(2) Uani 1 1 d . U .
F12 F 1.4052(2) 1.7540(4) 1.1651(4) 0.052(2) Uani 1 1 d . U .
F13 F 1.4023(2) 1.6819(4) 1.0632(4) 0.045(2) Uani 1 1 d . U .
F14 F 1.3787(2) 1.7581(4) 0.9537(4) 0.044(2) Uani 1 1 d . U .
F15 F 1.35877(19) 1.9014(4) 0.9459(3) 0.0341(18) Uani 1 1 d . U .
F16 F 1.3059(2) 1.9024(4) 1.0606(4) 0.042(2) Uani 1 1 d . U .
F17 F 1.2415(2) 1.8656(5) 0.9825(5) 0.060(2) Uani 1 1 d . U .
F18 F 1.2100(2) 1.9220(6) 0.8633(5) 0.072(3) Uani 1 1 d . U .
F19 F 1.2472(2) 2.0105(6) 0.8249(4) 0.069(3) Uani 1 1 d . U .
F20 F 1.3126(2) 2.0405(5) 0.8992(4) 0.046(2) Uani 1 1 d . U .
F21 F 1.13481(19) 1.3575(4) 1.1706(3) 0.0352(18) Uani 1 1 d . U .
F22 F 1.1742(2) 1.2531(4) 1.2481(4) 0.048(2) Uani 1 1 d . U .
F23 F 1.2272(2) 1.2913(5) 1.3599(4) 0.058(2) Uani 1 1 d . U .
F24 F 1.2406(2) 1.4384(5) 1.3926(4) 0.055(2) Uani 1 1 d . U .
F25 F 1.1989(2) 1.5450(4) 1.3193(4) 0.0382(18) Uani 1 1 d . U .
F26 F 1.1441(2) 1.6592(4) 1.2895(3) 0.0387(19) Uani 1 1 d . U .
F27 F 1.1148(2) 1.6636(5) 1.3630(4) 0.055(2) Uani 1 1 d . U .
F28 F 1.0737(2) 1.5483(6) 1.3653(4) 0.057(2) Uani 1 1 d . U .
F29 F 1.06416(19) 1.4271(4) 1.2912(3) 0.0400(19) Uani 1 1 d . U .
F30 F 1.09184(18) 1.4210(4) 1.2140(3) 0.0322(17) Uani 1 1 d . U .
F31 F 1.05867(17) 1.5446(4) 1.1323(3) 0.0282(16) Uani 1 1 d . U .
F32 F 1.01879(17) 1.5178(4) 1.0123(3) 0.0315(17) Uani 1 1 d . U .
F33 F 1.04487(19) 1.4587(4) 0.9402(3) 0.0378(19) Uani 1 1 d . U .
F34 F 1.1144(2) 1.4322(5) 0.9909(3) 0.046(2) Uani 1 1 d . U .
F35 F 1.15546(18) 1.4653(4) 1.1094(3) 0.0364(18) Uani 1 1 d . U .
F36 F 1.21023(19) 1.5492(4) 1.2138(4) 0.0400(19) Uani 1 1 d . U .
F37 F 1.2338(2) 1.6741(5) 1.1901(4) 0.053(2) Uani 1 1 d . U .
F38 F 1.1949(2) 1.8007(5) 1.1528(5) 0.058(3) Uani 1 1 d . U .
F39 F 1.1292(2) 1.7967(4) 1.1370(4) 0.043(2) Uani 1 1 d . U .
F40 F 1.10374(17) 1.6714(4) 1.1590(3) 0.0318(17) Uani 1 1 d . U .
F41 F 1.9962(2) 2.0541(4) 0.7472(3) 0.0369(19) Uani 1 1 d . U .
F42 F 1.9721(2) 1.9620(5) 0.6504(3) 0.049(2) Uani 1 1 d . U .
F43 F 1.9774(2) 1.8092(4) 0.6662(4) 0.048(2) Uani 1 1 d . U .
F44 F 2.0068(2) 1.7511(4) 0.7842(3) 0.042(2) Uani 1 1 d . U .
F45 F 2.02721(19) 1.8414(4) 0.8821(3) 0.0337(18) Uani 1 1 d . U .
F46 F 1.96449(19) 2.0753(4) 0.8211(3) 0.0387(19) Uani 1 1 d . U .
F47 F 1.9503(2) 2.2219(5) 0.8059(4) 0.053(2) Uani 1 1 d . U .
F48 F 2.0033(3) 2.3258(4) 0.8579(4) 0.056(2) Uani 1 1 d . U .
F49 F 2.0695(2) 2.2766(4) 0.9183(4) 0.051(2) Uani 1 1 d . U .
F50 F 2.0840(2) 2.1317(4) 0.9337(4) 0.043(2) Uani 1 1 d . U .
F51 F 2.0735(2) 2.0387(4) 0.8300(3) 0.0370(18) Uani 1 1 d . U .
F52 F 2.1369(2) 1.9923(5) 0.8611(4) 0.048(2) Uani 1 1 d . U .
F53 F 2.1712(2) 1.9026(5) 0.9622(4) 0.053(2) Uani 1 1 d . U .
F54 F 2.1398(2) 1.8596(5) 1.0323(3) 0.043(2) Uani 1 1 d . U .
F55 F 2.07637(19) 1.9001(4) 1.0000(3) 0.0313(17) Uani 1 1 d . U .
F56 F 2.05994(18) 2.0472(4) 1.0147(3) 0.0354(18) Uani 1 1 d . U .
F57 F 2.0376(2) 2.0192(5) 1.0971(3) 0.045(2) Uani 1 1 d . U .
F58 F 1.9768(2) 1.9434(5) 1.0618(4) 0.050(2) Uani 1 1 d . U .
F59 F 1.9398(2) 1.8984(5) 0.9417(4) 0.045(2) Uani 1 1 d . U .
F60 F 1.96260(19) 1.9193(5) 0.8596(3) 0.0392(19) Uani 1 1 d . U .
F61 F 1.11954(18) 1.0134(4) 0.6073(3) 0.0298(16) Uani 1 1 d . U .
F62 F 1.0461(3) 0.7739(6) 0.5268(5) 0.083(3) Uani 1 1 d . U .
F63 F 1.0936(3) 0.7216(5) 0.5491(4) 0.066(3) Uani 1 1 d . U .
F64 F 1.0619(2) 0.6729(4) 0.5836(4) 0.048(2) Uani 1 1 d . U .
F77 F 1.0620(3) 1.2371(6) 0.6986(5) 0.080(3) Uani 1 1 d . U .
F78 F 1.0405(3) 1.1291(7) 0.6877(6) 0.092(3) Uani 1 1 d . U .
F79 F 1.0603(3) 1.1849(5) 0.7764(4) 0.067(3) Uani 1 1 d . U .
F80 F 1.94947(17) 1.6759(4) 0.7825(3) 0.0247(15) Uani 1 1 d . U .
F81 F 1.9789(2) 1.3716(4) 0.9563(4) 0.046(2) Uani 1 1 d . U .
F82 F 1.9355(3) 1.3141(5) 0.8871(4) 0.057(2) Uani 1 1 d . U .
F83 F 1.9329(2) 1.3688(5) 0.9636(4) 0.047(2) Uani 1 1 d . U .
F84 F 1.8288(2) 1.4884(6) 0.7886(6) 0.075(3) Uani 1 1 d . U .
F85 F 1.8428(2) 1.5990(5) 0.8234(5) 0.058(2) Uani 1 1 d . U .
F86 F 1.8373(2) 1.5731(7) 0.7329(5) 0.079(3) Uani 1 1 d . U .
F87 F 1.9636(2) 1.6653(4) 0.5926(3) 0.0394(19) Uani 1 1 d . U .
F88 F 2.0172(2) 1.6779(5) 0.6507(4) 0.048(2) Uani 1 1 d . U .
F89 F 1.9989(2) 1.5884(4) 0.5827(4) 0.047(2) Uani 1 1 d . U .
F93 F 1.9868(2) 1.7709(5) 1.0077(4) 0.054(2) Uani 1 1 d . U .
F94 F 2.0395(2) 1.7961(5) 1.0604(4) 0.055(2) Uani 1 1 d . U .
F95 F 2.0191(3) 1.6924(5) 1.0732(4) 0.060(3) Uani 1 1 d . U .
F96 F 2.1096(2) 1.7246(6) 0.9341(5) 0.074(3) Uani 1 1 d . U .
F97 F 2.1253(2) 1.6600(7) 1.0168(4) 0.072(3) Uani 1 1 d . U .
F98 F 2.1073(2) 1.6045(6) 0.9298(5) 0.078(3) Uani 1 1 d . U .
F99 F 1.3181(2) 1.5165(5) 1.9338(4) 0.051(2) Uani 1 1 d . U .
F100 F 1.2444(3) 1.2968(6) 1.8275(5) 0.078(3) Uani 1 1 d . U .
F101 F 1.2787(3) 1.2097(7) 1.8808(6) 0.099(4) Uani 1 1 d . U .
F102 F 1.2586(3) 1.2086(6) 1.7822(6) 0.085(3) Uani 1 1 d . U .
F103 F 1.3489(4) 1.2843(10) 1.7278(7) 0.135(5) Uani 1 1 d . U .
F104 F 1.3897(4) 1.2443(7) 1.8156(7) 0.114(4) Uani 1 1 d . U .
F105 F 1.3892(3) 1.3526(6) 1.7873(6) 0.092(4) Uani 1 1 d . U .
F109 F 1.4628(3) 1.3103(5) 2.1769(5) 0.081(3) Uani 1 1 d . U .
F110 F 1.4178(3) 1.2457(5) 2.1290(6) 0.085(3) Uani 1 1 d . U .
F111 F 1.4450(3) 1.2788(6) 2.0826(5) 0.091(4) Uani 1 1 d . U .
F112 F 1.3378(3) 1.7024(7) 1.7657(5) 0.093(3) Uani 1 1 d . U .
F113 F 1.3412(4) 1.5964(7) 1.7359(5) 0.111(5) Uani 1 1 d . U .
F114 F 1.3822(3) 1.6760(6) 1.7581(4) 0.074(3) Uani 1 1 d . U .
F115 F 1.4567(2) 1.7253(4) 2.0048(4) 0.050(2) Uani 1 1 d . U .
F116 F 1.4727(2) 1.6166(4) 2.0451(4) 0.045(2) Uani 1 1 d . U .
F117 F 1.4816(2) 1.6501(5) 1.9684(4) 0.050(2) Uani 1 1 d . U .
C1 C 1.3740(3) 2.0495(7) 1.0141(5) 0.025(3) Uani 1 1 d . U .
C2 C 1.4053(4) 2.0399(8) 1.0137(6) 0.033(3) Uani 1 1 d . U .
C3 C 1.4209(4) 2.0938(9) 0.9935(6) 0.040(3) Uani 1 1 d . U .
C4 C 1.4064(4) 2.1597(9) 0.9745(7) 0.046(3) Uani 1 1 d . U .
C5 C 1.3764(4) 2.1758(9) 0.9757(7) 0.050(4) Uani 1 1 d . U .
C6 C 1.3611(4) 2.1224(8) 0.9954(6) 0.034(3) Uani 1 1 d . U .
C7 C 1.3555(3) 2.0356(7) 1.1005(6) 0.026(3) Uani 1 1 d . U .
C8 C 1.3887(4) 2.0509(7) 1.1500(6) 0.031(3) Uani 1 1 d . U .
C9 C 1.3943(4) 2.0916(7) 1.2022(6) 0.038(3) Uani 1 1 d . U .
C10 C 1.3663(4) 2.1213(7) 1.2071(7) 0.042(3) Uani 1 1 d . U .
C11 C 1.3335(4) 2.1101(8) 1.1586(7) 0.045(3) Uani 1 1 d . U .
C12 C 1.3287(4) 2.0682(7) 1.1063(7) 0.036(3) Uani 1 1 d . U .
C13 C 1.3703(3) 1.9049(7) 1.0514(6) 0.028(3) Uani 1 1 d . U .
C14 C 1.3822(3) 1.8631(7) 1.1048(6) 0.030(3) Uani 1 1 d . U .
C15 C 1.3924(4) 1.7893(8) 1.1099(6) 0.035(3) Uani 1 1 d . U .
C16 C 1.3924(3) 1.7559(7) 1.0589(7) 0.034(3) Uani 1 1 d . U .
C17 C 1.3807(3) 1.7919(7) 1.0048(6) 0.029(3) Uani 1 1 d . U .
C18 C 1.3706(3) 1.8657(7) 1.0024(6) 0.030(3) Uani 1 1 d . U .
C19 C 1.3132(3) 1.9757(7) 0.9863(6) 0.030(3) Uani 1 1 d . U .
C20 C 1.2925(3) 1.9295(8) 1.0030(6) 0.032(3) Uani 1 1 d . U .
C21 C 1.2588(3) 1.9103(8) 0.9628(7) 0.037(3) Uani 1 1 d . U .
C22 C 1.2429(4) 1.9386(9) 0.9028(8) 0.048(4) Uani 1 1 d . U .
C23 C 1.2622(4) 1.9809(9) 0.8844(7) 0.047(3) Uani 1 1 d . U .
C24 C 1.2963(4) 1.9999(8) 0.9254(6) 0.038(3) Uani 1 1 d . U .
C25 C 1.1655(3) 1.4596(7) 1.2400(6) 0.028(3) Uani 1 1 d . U .
C26 C 1.1608(3) 1.3830(7) 1.2250(6) 0.029(3) Uani 1 1 d . U .
C27 C 1.1811(3) 1.3266(7) 1.2643(7) 0.033(3) Uani 1 1 d . U .
C28 C 1.2085(4) 1.3454(8) 1.3217(7) 0.042(3) Uani 1 1 d . U .
C29 C 1.2138(4) 1.4210(8) 1.3367(6) 0.036(3) Uani 1 1 d . U .
C30 C 1.1930(3) 1.4737(7) 1.2987(6) 0.026(3) Uani 1 1 d . U .
C31 C 1.1192(3) 1.5396(7) 1.2472(6) 0.029(3) Uani 1 1 d . U .
C32 C 1.1244(4) 1.5992(8) 1.2875(6) 0.034(3) Uani 1 1 d . U .
C33 C 1.1087(4) 1.6023(8) 1.3273(6) 0.034(3) Uani 1 1 d . U .
C34 C 1.0885(4) 1.5447(9) 1.3279(6) 0.036(3) Uani 1 1 d . U .
C35 C 1.0840(3) 1.4843(8) 1.2915(6) 0.031(3) Uani 1 1 d . U .
C36 C 1.0986(3) 1.4815(8) 1.2513(6) 0.031(3) Uani 1 1 d . U .
C37 C 1.1099(3) 1.5042(6) 1.1281(6) 0.023(2) Uani 1 1 d . U .
C38 C 1.0743(3) 1.5171(7) 1.0988(5) 0.023(3) Uani 1 1 d . U .
C39 C 1.0531(3) 1.5039(7) 1.0372(6) 0.023(2) Uani 1 1 d . U .
C40 C 1.0663(3) 1.4734(7) 0.9999(6) 0.029(3) Uani 1 1 d . U .
C41 C 1.1008(3) 1.4612(7) 1.0252(6) 0.028(3) Uani 1 1 d . U .
C42 C 1.1208(3) 1.4780(7) 1.0863(6) 0.025(3) Uani 1 1 d . U .
C43 C 1.1555(3) 1.6042(7) 1.1896(6) 0.025(2) Uani 1 1 d . U .
C44 C 1.1890(3) 1.6095(7) 1.1962(6) 0.028(3) Uani 1 1 d . U .
C45 C 1.2017(4) 1.6731(8) 1.1829(7) 0.039(3) Uani 1 1 d . U .
C46 C 1.1825(4) 1.7381(8) 1.1652(7) 0.039(3) Uani 1 1 d . U .
C47 C 1.1493(4) 1.7362(7) 1.1563(6) 0.032(3) Uani 1 1 d . U .
C48 C 1.1368(3) 1.6691(7) 1.1684(6) 0.029(3) Uani 1 1 d . U .
C61 C 2.0123(3) 1.9516(7) 0.8210(6) 0.029(3) Uani 1 1 d . U .
C62 C 1.9987(3) 1.9784(7) 0.7606(6) 0.027(3) Uani 1 1 d . U .
C63 C 1.9867(3) 1.9313(8) 0.7093(6) 0.032(3) Uani 1 1 d . U .
C64 C 1.9886(4) 1.8550(8) 0.7168(6) 0.036(3) Uani 1 1 d . U .
C65 C 2.0024(4) 1.8269(7) 0.7748(6) 0.031(3) Uani 1 1 d . U .
C66 C 2.0136(3) 1.8746(7) 0.8246(6) 0.029(3) Uani 1 1 d . U .
C67 C 2.0251(4) 2.0947(7) 0.8765(6) 0.029(3) Uani 1 1 d . U .
C68 C 1.9926(4) 2.1252(7) 0.8466(6) 0.029(3) Uani 1 1 d . U .
C69 C 1.9841(4) 2.2001(8) 0.8366(6) 0.036(3) Uani 1 1 d . U .
C70 C 2.0104(4) 2.2524(8) 0.8628(7) 0.042(3) Uani 1 1 d . U .
C71 C 2.0433(4) 2.2269(8) 0.8940(7) 0.038(3) Uani 1 1 d . U .
C72 C 2.0496(4) 2.1503(7) 0.9000(6) 0.034(3) Uani 1 1 d . U .
C73 C 2.0711(3) 1.9752(7) 0.9142(5) 0.024(2) Uani 1 1 d . U .
C74 C 2.0892(4) 1.9946(7) 0.8814(6) 0.032(3) Uani 1 1 d . U .
C75 C 2.1226(4) 1.9718(8) 0.8977(6) 0.035(3) Uani 1 1 d . U .
C76 C 2.1396(3) 1.9260(8) 0.9477(6) 0.032(3) Uani 1 1 d . U .
C77 C 2.1234(3) 1.9055(7) 0.9821(6) 0.032(3) Uani 1 1 d . U .
C78 C 2.0897(3) 1.9290(7) 0.9634(6) 0.029(3) Uani 1 1 d . U .
C79 C 2.0136(3) 1.9824(7) 0.9338(6) 0.028(3) Uani 1 1 d . U .
C80 C 2.0303(3) 2.0066(7) 0.9949(6) 0.026(3) Uani 1 1 d . U .
C81 C 2.0188(4) 1.9935(8) 1.0385(6) 0.034(3) Uani 1 1 d . U .
C82 C 1.9892(4) 1.9558(8) 1.0208(6) 0.036(3) Uani 1 1 d . U .
C83 C 1.9707(3) 1.9328(7) 0.9609(6) 0.030(3) Uani 1 1 d . U .
C84 C 1.9832(3) 1.9442(7) 0.9176(6) 0.030(3) Uani 1 1 d . U .
C85 C 1.2650(7) 1.4634(14) 1.1922(15) 0.124(7) Uani 1 1 d . U .
H85A H 1.2720 1.4281 1.1685 0.149 Uiso 1 1 calc R U .
H85B H 1.2411 1.4794 1.1646 0.149 Uiso 1 1 calc R U .
C86 C 1.2844(8) 1.6966(18) 1.0064(16) 0.160(10) Uani 1 1 d . U .
H86A H 1.2767 1.7478 1.0101 0.192 Uiso 1 1 calc R U .
H86B H 1.2644 1.6622 0.9895 0.192 Uiso 1 1 calc R U .
C87 C 1.1197(3) 0.9010(7) 0.6780(6) 0.020(2) Uani 1 1 d . U .
C88 C 1.1048(3) 0.8522(7) 0.6266(6) 0.027(3) Uani 1 1 d . U .
H88A H 1.1056 0.8649 0.5893 0.032 Uiso 1 1 calc R U .
C89 C 1.0891(3) 0.7869(7) 0.6293(6) 0.028(3) Uani 1 1 d . U .
C90 C 1.0888(3) 0.7660(8) 0.6845(6) 0.031(3) Uani 1 1 d . U .
H90A H 1.0786 0.7197 0.6869 0.037 Uiso 1 1 calc R U .
C91 C 1.1033(4) 0.8132(8) 0.7355(6) 0.035(3) Uani 1 1 d . U .
C92 C 1.1191(4) 0.8813(7) 0.7327(6) 0.032(3) Uani 1 1 d . U .
H92A H 1.1292 0.9134 0.7681 0.038 Uiso 1 1 calc R U .
C93 C 1.0717(4) 0.7398(8) 0.5720(7) 0.040(3) Uani 1 1 d . U .
C95 C 1.1823(3) 0.9683(7) 0.6840(6) 0.023(2) Uani 1 1 d . U .
C96 C 1.2001(3) 0.9062(8) 0.7133(7) 0.038(3) Uani 1 1 d . U .
H96A H 1.1903 0.8702 0.7295 0.046 Uiso 1 1 calc R U .
C97 C 1.2334(4) 0.8950(8) 0.7198(8) 0.047(4) Uani 1 1 d . U .
C98 C 1.2474(4) 0.9442(8) 0.6952(7) 0.043(4) Uani 1 1 d . U .
C99 C 1.2280(4) 1.0093(8) 0.6640(7) 0.039(3) Uani 1 1 d . U .
C100 C 1.1962(3) 1.0218(7) 0.6594(6) 0.029(3) Uani 1 1 d . U .
H10A H 1.1837 1.0661 0.6398 0.035 Uiso 1 1 calc R U .
C103 C 1.1366(3) 1.0527(6) 0.7223(6) 0.023(2) Uani 1 1 d . U .
C104 C 1.1650(4) 1.0771(8) 0.7754(6) 0.035(3) Uani 1 1 d . U .
H10B H 1.1873 1.0575 0.7863 0.042 Uiso 1 1 calc R U .
C105 C 1.1603(4) 1.1319(8) 0.8131(7) 0.040(3) Uani 1 1 d . U .
C106 C 1.1289(4) 1.1611(8) 0.7973(7) 0.039(3) Uani 1 1 d . U .
H10C H 1.1266 1.1988 0.8229 0.047 Uiso 1 1 calc R U .
C107 C 1.1000(4) 1.1373(8) 0.7443(7) 0.035(3) Uani 1 1 d . U .
C108 C 1.1039(3) 1.0824(7) 0.7066(6) 0.029(3) Uani 1 1 d . U .
H10D H 1.0844 1.0652 0.6702 0.035 Uiso 1 1 calc R U .
C110 C 1.0658(5) 1.1701(10) 0.7261(8) 0.052(3) Uani 1 1 d . U .
C111 C 1.9430(3) 1.5519(7) 0.8350(6) 0.025(3) Uani 1 1 d . U .
C112 C 1.9076(3) 1.5695(7) 0.8051(6) 0.024(3) Uani 1 1 d . U .
H11A H 1.8989 1.6099 0.7762 0.029 Uiso 1 1 calc R U .
C113 C 1.8851(3) 1.5251(7) 0.8197(6) 0.026(3) Uani 1 1 d . U .
C114 C 1.8984(3) 1.4642(7) 0.8597(6) 0.029(3) Uani 1 1 d . U .
H11B H 1.8834 1.4348 0.8693 0.035 Uiso 1 1 calc R U .
C115 C 1.9333(3) 1.4449(7) 0.8862(6) 0.026(3) Uani 1 1 d . U .
C116 C 1.9563(3) 1.4896(7) 0.8755(5) 0.024(3) Uani 1 1 d . U .
H11C H 1.9801 1.4785 0.8950 0.029 Uiso 1 1 calc R U .
C117 C 1.9456(4) 1.3757(8) 0.9238(6) 0.032(3) Uani 1 1 d . U .
C118 C 1.8489(4) 1.5471(9) 0.7922(7) 0.042(3) Uani 1 1 d . U .
C119 C 1.9823(3) 1.5626(7) 0.7626(5) 0.021(2) Uani 1 1 d . U .
C120 C 1.9826(3) 1.6069(7) 0.7156(5) 0.023(3) Uani 1 1 d . U .
H12A H 1.9774 1.6591 0.7134 0.028 Uiso 1 1 calc R U .
C121 C 1.9906(3) 1.5743(7) 0.6716(6) 0.025(3) Uani 1 1 d . U .
C122 C 1.9968(3) 1.4992(7) 0.6734(6) 0.030(3) Uani 1 1 d . U .
H12B H 2.0009 1.4766 0.6419 0.036 Uiso 1 1 calc R U .
C123 C 1.9972(4) 1.4553(7) 0.7209(6) 0.034(3) Uani 1 1 d . U .
C124 C 1.9902(3) 1.4871(7) 0.7660(6) 0.029(3) Uani 1 1 d . U .
H12C H 1.9907 1.4571 0.7989 0.035 Uiso 1 1 calc R U .
C125 C 1.9921(4) 1.6249(8) 0.6232(6) 0.035(3) Uani 1 1 d . U .
C127 C 2.0056(3) 1.6384(6) 0.8859(5) 0.021(2) Uani 1 1 d . U .
C128 C 1.9985(3) 1.6749(7) 0.9309(6) 0.026(3) Uani 1 1 d . U .
H12D H 1.9756 1.6784 0.9249 0.031 Uiso 1 1 calc R U .
C129 C 2.0249(3) 1.7047(7) 0.9826(6) 0.026(3) Uani 1 1 d . U .
C130 C 2.0584(4) 1.6994(7) 0.9906(6) 0.031(3) Uani 1 1 d . U .
H13A H 2.0767 1.7189 1.0277 0.037 Uiso 1 1 calc R U .
C131 C 2.0659(3) 1.6672(7) 0.9473(6) 0.028(3) Uani 1 1 d . U .
C132 C 2.0389(3) 1.6359(7) 0.8935(6) 0.025(3) Uani 1 1 d . U .
H13B H 2.0435 1.6131 0.8627 0.031 Uiso 1 1 calc R U .
C133 C 2.0178(4) 1.7423(8) 1.0315(6) 0.032(3) Uani 1 1 d . U .
C134 C 2.1019(4) 1.6635(9) 0.9572(6) 0.037(3) Uani 1 1 d . U .
C135 C 1.3390(4) 1.4003(8) 1.8899(6) 0.035(3) Uani 1 1 d . U .
C136 C 1.3094(4) 1.3616(8) 1.8798(7) 0.044(3) Uani 1 1 d . U .
H13C H 1.2901 1.3979 1.8633 0.053 Uiso 1 1 calc R U .
H13D H 1.3122 1.3439 1.9206 0.053 Uiso 1 1 calc R U .
C137 C 1.2999(4) 1.2999(9) 1.8396(7) 0.048(3) Uani 1 1 d . U .
C138 C 1.3188(4) 1.2823(9) 1.8092(7) 0.047(3) Uani 1 1 d . U .
H13E H 1.3114 1.2417 1.7803 0.057 Uiso 1 1 calc R U .
C139 C 1.3484(4) 1.3219(8) 1.8194(7) 0.040(3) Uani 1 1 d . U .
C140 C 1.3584(4) 1.3810(7) 1.8595(6) 0.037(3) Uani 1 1 d . U .
H14A H 1.3784 1.4090 1.8669 0.044 Uiso 1 1 calc R U .
C141 C 1.2705(5) 1.2553(11) 1.8328(9) 0.063(4) Uani 1 1 d . U .
C142 C 1.3680(5) 1.3018(10) 1.7867(9) 0.063(4) Uani 1 1 d . U .
C143 C 1.3749(3) 1.4561(7) 2.0224(7) 0.034(3) Uani 1 1 d . U .
C144 C 1.3731(4) 1.5024(8) 2.0669(7) 0.037(3) Uani 1 1 d . U .
H14B H 1.3587 1.5458 2.0544 0.045 Uiso 1 1 calc R U .
C145 C 1.3923(4) 1.4852(8) 2.1300(7) 0.041(3) Uani 1 1 d . U .
C146 C 1.4128(4) 1.4205(8) 2.1482(7) 0.037(3) Uani 1 1 d . U .
H14C H 1.4258 1.4088 2.1912 0.045 Uiso 1 1 calc R U .
C147 C 1.4142(4) 1.3735(8) 2.1041(7) 0.038(3) Uani 1 1 d . U .
C148 C 1.3956(4) 1.3904(8) 2.0411(7) 0.039(3) Uani 1 1 d . U .
H14D H 1.3966 1.3581 2.0108 0.046 Uiso 1 1 calc R U .
C149 C 1.3908(4) 1.5352(9) 2.1775(7) 0.057(3) Uani 1 1 d D U .
F1AA F 1.4203(7) 1.566(2) 2.2149(16) 0.068(6) Uani 0.284(13) 1 d D U P
F1AB F 1.4053(4) 1.6014(8) 2.1797(8) 0.077(4) Uani 0.716(13) 1 d D U P
F2AA F 1.3678(8) 1.5896(18) 2.1542(15) 0.067(6) Uani 0.284(13) 1 d D U P
F2AB F 1.3602(3) 1.5446(9) 2.1713(6) 0.065(4) Uani 0.716(13) 1 d D U P
F3AA F 1.3819(11) 1.4980(19) 2.2160(16) 0.074(6) Uani 0.284(13) 1 d D U P
F3AB F 1.4088(4) 1.5082(8) 2.2366(6) 0.072(4) Uani 0.716(13) 1 d D U P
C150 C 1.4346(5) 1.3018(9) 2.1227(8) 0.052(3) Uani 1 1 d . U .
C151 C 1.3745(4) 1.5450(7) 1.9206(6) 0.033(3) Uani 1 1 d . U .
C152 C 1.3599(4) 1.5687(8) 1.8591(7) 0.040(3) Uani 1 1 d . U .
H15A H 1.3383 1.5490 1.8295 0.048 Uiso 1 1 calc R U .
C153 C 1.3767(4) 1.6209(8) 1.8414(7) 0.042(3) Uani 1 1 d . U .
C154 C 1.4098(4) 1.6479(8) 1.8843(7) 0.044(3) Uani 1 1 d . U .
H15B H 1.4217 1.6825 1.8713 0.053 Uiso 1 1 calc R U .
C155 C 1.4246(4) 1.6225(7) 1.9462(6) 0.030(3) Uani 1 1 d . U .
C156 C 1.4071(4) 1.5712(7) 1.9643(7) 0.034(3) Uani 1 1 d . U .
H15C H 1.4172 1.5536 2.0060 0.041 Uiso 1 1 calc R U .
C157 C 1.3605(5) 1.6488(11) 1.7744(8) 0.066(4) Uani 1 1 d . U .
C158 C 1.4592(4) 1.6537(8) 1.9913(6) 0.036(3) Uani 1 1 d . U .
B1 B 1.3534(4) 1.9928(9) 1.0385(7) 0.028(3) Uani 1 1 d . U .
B2 B 1.1375(4) 1.5272(8) 1.2006(7) 0.026(3) Uani 1 1 d . U .
B3 B 2.0308(4) 2.0019(8) 0.8869(7) 0.026(3) Uani 1 1 d . U .
C21S C 1.2993(5) 1.4294(9) 1.0676(9) 0.113(7) Uani 1 1 d G U .
H21S H 1.3073 1.4738 1.0920 0.136 Uiso 1 1 calc R U .
C22S C 1.3170(4) 1.3620(12) 1.0891(7) 0.126(8) Uani 1 1 d G U .
H22S H 1.3371 1.3603 1.1282 0.151 Uiso 1 1 calc R U .
C23S C 1.3053(5) 1.2969(9) 1.0535(9) 0.129(9) Uani 1 1 d G U .
H23S H 1.3174 1.2509 1.0682 0.154 Uiso 1 1 calc R U .
C24S C 1.2759(5) 1.2993(10) 0.9963(8) 0.144(10) Uani 1 1 d G U .
H24S H 1.2678 1.2549 0.9719 0.173 Uiso 1 1 calc R U .
C25S C 1.2582(4) 1.3667(13) 0.9747(7) 0.125(8) Uani 1 1 d G U .
H25S H 1.2381 1.3684 0.9356 0.150 Uiso 1 1 calc R U .
C26S C 1.2699(5) 1.4318(10) 1.0104(9) 0.127(8) Uani 1 1 d G U .
H26S H 1.2578 1.4778 0.9957 0.152 Uiso 1 1 calc R U .
C11S C 1.2103(5) 1.6705(13) 1.0280(10) 0.176(11) Uani 1 1 d G U .
H11S H 1.2202 1.7114 1.0560 0.211 Uiso 1 1 calc R U .
C12S C 1.2142(5) 1.5973(15) 1.0505(7) 0.171(11) Uani 1 1 d G U .
H12S H 1.2268 1.5881 1.0940 0.205 Uiso 1 1 calc R U .
C13S C 1.1998(6) 1.5376(11) 1.0095(12) 0.182(12) Uani 1 1 d G U .
H13S H 1.2025 1.4875 1.0249 0.219 Uiso 1 1 calc R U .
C14S C 1.1813(5) 1.5511(13) 0.9459(10) 0.160(10) Uani 1 1 d G U .
H14S H 1.1715 1.5102 0.9179 0.193 Uiso 1 1 calc R U .
C15S C 1.1774(4) 1.6243(15) 0.9233(7) 0.166(11) Uani 1 1 d G U .
H15S H 1.1648 1.6335 0.8799 0.199 Uiso 1 1 calc R U .
C16S C 1.1919(5) 1.6840(11) 0.9644(11) 0.149(10) Uani 1 1 d G U .
H16S H 1.1892 1.7341 0.9490 0.179 Uiso 1 1 calc R U .

loop_
_atom_site_aniso_label
_atom_site_aniso_U_11
_atom_site_aniso_U_22
_atom_site_aniso_U_33
_atom_site_aniso_U_23
_atom_site_aniso_U_13
_atom_site_aniso_U_12
P1 0.0216(17) 0.0226(17) 0.0262(18) 0.0041(14) 0.0113(15) 0.0029(14)
C109 0.068(7) 0.087(9) 0.058(7) -0.036(6) 0.017(6) -0.027(6)
F74A 0.069(10) 0.092(12) 0.066(11) -0.031(8) 0.010(8) -0.024(8)
F74B 0.076(10) 0.119(11) 0.073(9) -0.019(8) 0.014(8) -0.029(8)
F75A 0.076(12) 0.120(12) 0.059(10) -0.044(9) 0.014(9) -0.031(10)
F75B 0.103(12) 0.097(10) 0.080(11) -0.047(8) 0.026(9) -0.027(8)
F76A 0.062(12) 0.089(10) 0.072(12) -0.035(8) 0.003(9) -0.033(8)
F76B 0.061(8) 0.100(11) 0.073(11) -0.025(8) 0.012(7) -0.022(7)
C101 0.058(7) 0.069(7) 0.121(10) 0.055(7) 0.048(7) 0.034(6)
F68A 0.085(13) 0.070(12) 0.131(12) 0.051(9) 0.061(10) 0.027(10)
F68B 0.093(9) 0.058(7) 0.139(12) 0.047(7) 0.065(9) 0.036(6)
F69A 0.076(12) 0.066(12) 0.124(13) 0.060(10) 0.048(10) 0.048(9)
F69B 0.066(8) 0.100(11) 0.135(13) 0.058(9) 0.055(9) 0.036(7)
F70A 0.070(9) 0.090(15) 0.130(13) 0.051(10) 0.045(9) 0.035(9)
F70B 0.093(10) 0.069(9) 0.119(10) 0.057(7) 0.051(8) 0.037(7)
C102 0.047(7) 0.052(7) 0.073(8) 0.013(6) 0.044(6) -0.002(5)
F71B 0.088(7) 0.070(6) 0.117(8) 0.023(6) 0.086(7) 0.015(5)
F72B 0.073(7) 0.066(6) 0.097(7) 0.004(5) 0.042(6) -0.016(5)
F73B 0.055(5) 0.063(6) 0.062(5) 0.021(4) 0.034(4) 0.005(4)
P2 0.0247(17) 0.0222(17) 0.0179(16) -0.0015(13) 0.0120(14) -0.0005(14)
C126 0.082(7) 0.028(6) 0.052(6) -0.005(5) 0.041(5) 0.003(5)
F90A 0.122(10) 0.032(7) 0.065(7) -0.013(5) 0.054(7) -0.010(7)
F91A 0.078(7) 0.032(7) 0.051(8) 0.001(6) 0.031(6) 0.000(5)
F92A 0.077(7) 0.029(7) 0.077(7) 0.005(6) 0.047(6) 0.013(6)
F90B 0.090(9) 0.040(13) 0.055(9) -0.002(7) 0.035(7) -0.006(8)
F91B 0.076(9) 0.042(14) 0.068(7) 0.006(7) 0.043(6) 0.015(8)
F92B 0.108(10) 0.016(12) 0.070(9) -0.008(8) 0.060(8) 0.004(8)
C94 0.134(9) 0.065(7) 0.059(7) -0.001(6) 0.068(6) -0.024(6)
F65A 0.150(11) 0.096(12) 0.048(15) -0.001(10) 0.075(9) -0.037(8)
F65B 0.192(11) 0.071(7) 0.068(8) -0.007(6) 0.082(8) -0.044(7)
F66A 0.159(12) 0.075(10) 0.060(14) 0.000(8) 0.072(9) -0.014(8)
F66B 0.123(8) 0.069(7) 0.051(6) 0.000(5) 0.055(6) -0.010(6)
F67A 0.127(12) 0.082(11) 0.075(14) -0.011(10) 0.060(9) -0.014(8)
F67B 0.118(9) 0.113(9) 0.065(7) -0.019(6) 0.068(7) -0.020(6)
P3 0.044(2) 0.033(2) 0.038(2) 0.0114(17) 0.0228(18) 0.0092(17)
Cl1 0.092(5) 0.086(4) 0.240(9) 0.008(5) 0.105(6) 0.008(4)
Cl2 0.092(4) 0.085(4) 0.120(5) 0.013(4) 0.047(4) 0.022(3)
Cl3 0.069(4) 0.136(7) 0.240(10) -0.029(6) 0.027(5) -0.039(4)
Cl4 0.140(8) 0.213(11) 0.145(8) 0.047(7) -0.007(6) 0.050(7)
F1 0.028(4) 0.040(4) 0.074(6) -0.002(4) 0.030(4) 0.005(3)
F2 0.056(5) 0.076(6) 0.080(7) -0.025(5) 0.048(5) -0.022(5)
F3 0.074(7) 0.094(7) 0.065(6) 0.024(6) 0.028(5) -0.037(6)
F4 0.058(6) 0.051(5) 0.084(7) 0.035(5) 0.011(5) 0.004(4)
F5 0.039(4) 0.037(4) 0.054(5) 0.015(4) 0.018(4) 0.013(4)
F6 0.035(4) 0.038(4) 0.031(4) -0.004(3) 0.009(4) 0.007(3)
F7 0.066(5) 0.047(5) 0.032(5) -0.009(4) 0.007(4) 0.009(4)
F8 0.088(7) 0.046(5) 0.047(5) -0.008(4) 0.031(5) 0.014(5)
F9 0.075(6) 0.059(6) 0.071(6) 0.000(5) 0.055(5) 0.025(5)
F10 0.035(4) 0.047(5) 0.058(5) 0.002(4) 0.028(4) 0.009(4)
F11 0.068(6) 0.034(4) 0.025(4) 0.004(3) 0.021(4) 0.011(4)
F12 0.080(6) 0.026(4) 0.036(4) -0.003(3) 0.015(4) 0.005(4)
F13 0.053(5) 0.027(4) 0.050(5) -0.004(3) 0.021(4) 0.007(4)
F14 0.048(5) 0.046(5) 0.048(5) -0.020(4) 0.030(4) -0.004(4)
F15 0.039(5) 0.039(4) 0.026(4) 0.002(3) 0.017(3) 0.007(3)
F16 0.040(5) 0.047(5) 0.047(4) 0.008(4) 0.027(4) 0.004(4)
F17 0.042(5) 0.068(6) 0.076(6) 0.005(5) 0.032(5) -0.013(4)
F18 0.025(4) 0.098(8) 0.073(6) -0.009(6) 0.006(4) -0.010(5)
F19 0.044(5) 0.105(8) 0.037(5) 0.008(5) 0.000(4) -0.008(5)
F20 0.034(4) 0.065(6) 0.034(4) 0.011(4) 0.012(4) -0.004(4)
F21 0.035(4) 0.028(4) 0.036(4) 0.000(3) 0.011(3) 0.005(3)
F22 0.046(5) 0.026(4) 0.057(5) 0.000(4) 0.012(4) 0.004(3)
F23 0.059(6) 0.044(5) 0.055(5) 0.007(4) 0.013(5) 0.026(4)
F24 0.043(5) 0.053(5) 0.042(5) -0.007(4) -0.004(4) 0.004(4)
F25 0.039(5) 0.028(4) 0.037(4) -0.005(3) 0.009(4) -0.001(3)
F26 0.051(5) 0.034(4) 0.036(4) -0.014(3) 0.023(4) -0.007(4)
F27 0.083(7) 0.055(5) 0.043(5) -0.025(4) 0.043(5) -0.011(5)
F28 0.062(6) 0.085(7) 0.041(5) -0.009(5) 0.038(5) -0.006(5)
F29 0.038(4) 0.051(5) 0.031(4) 0.011(4) 0.017(4) -0.006(4)
F30 0.036(4) 0.032(4) 0.032(4) -0.002(3) 0.018(3) -0.005(3)
F31 0.031(4) 0.030(4) 0.032(4) 0.001(3) 0.021(3) 0.005(3)
F32 0.025(4) 0.038(4) 0.026(4) 0.007(3) 0.007(3) 0.006(3)
F33 0.037(4) 0.056(5) 0.019(4) -0.004(3) 0.012(3) 0.001(4)
F34 0.038(5) 0.076(6) 0.027(4) -0.011(4) 0.019(4) 0.006(4)
F35 0.028(4) 0.049(5) 0.037(4) 0.001(4) 0.019(3) 0.009(3)
F36 0.033(4) 0.032(4) 0.059(5) 0.007(4) 0.025(4) 0.006(3)
F37 0.041(5) 0.046(5) 0.084(7) 0.007(5) 0.038(5) -0.008(4)
F38 0.056(6) 0.038(5) 0.084(7) 0.020(4) 0.036(5) -0.008(4)
F39 0.053(5) 0.028(4) 0.055(5) 0.014(4) 0.030(4) 0.010(3)
F40 0.025(4) 0.034(4) 0.039(4) 0.003(3) 0.017(3) 0.004(3)
F41 0.056(5) 0.029(4) 0.024(4) 0.008(3) 0.017(4) 0.009(4)
F42 0.070(6) 0.045(5) 0.020(4) 0.001(3) 0.011(4) 0.008(4)
F43 0.066(6) 0.041(5) 0.026(4) -0.013(3) 0.012(4) -0.004(4)
F44 0.059(5) 0.028(4) 0.032(4) -0.006(3) 0.015(4) -0.013(4)
F45 0.046(5) 0.025(4) 0.024(4) 0.007(3) 0.011(3) -0.005(3)
F46 0.034(4) 0.039(4) 0.037(4) 0.002(3) 0.011(4) 0.006(3)
F47 0.062(5) 0.049(5) 0.055(5) 0.012(4) 0.033(4) 0.025(4)
F48 0.116(8) 0.021(4) 0.056(5) 0.007(4) 0.062(6) 0.011(4)
F49 0.084(6) 0.030(4) 0.048(5) -0.006(4) 0.037(5) -0.021(4)
F50 0.045(4) 0.032(4) 0.040(5) -0.004(4) 0.010(4) -0.009(4)
F51 0.050(5) 0.036(4) 0.029(4) 0.013(3) 0.022(4) 0.004(4)
F52 0.046(5) 0.059(5) 0.052(5) 0.010(4) 0.035(4) 0.000(4)
F53 0.030(4) 0.082(6) 0.043(5) 0.005(5) 0.014(4) 0.014(4)
F54 0.037(5) 0.055(5) 0.033(4) 0.016(4) 0.013(4) 0.016(4)
F55 0.039(4) 0.030(4) 0.022(4) 0.005(3) 0.011(3) -0.001(3)
F56 0.031(4) 0.035(4) 0.030(4) 0.002(3) 0.006(3) -0.002(3)
F57 0.063(5) 0.049(5) 0.021(4) -0.001(3) 0.019(4) 0.002(4)
F58 0.066(6) 0.058(5) 0.043(5) 0.004(4) 0.039(4) 0.002(5)
F59 0.040(4) 0.054(5) 0.047(5) 0.005(4) 0.025(4) -0.006(4)
F60 0.037(4) 0.055(5) 0.026(4) -0.003(3) 0.015(3) -0.011(4)
F61 0.030(4) 0.031(4) 0.027(4) 0.002(3) 0.011(3) -0.001(3)
F62 0.090(7) 0.054(6) 0.053(6) -0.005(5) -0.012(5) -0.006(5)
F63 0.090(7) 0.061(6) 0.057(6) -0.025(5) 0.043(5) -0.029(5)
F64 0.066(6) 0.035(4) 0.045(5) -0.012(4) 0.027(4) -0.017(4)
F77 0.100(8) 0.078(6) 0.092(7) 0.052(5) 0.070(7) 0.042(6)
F78 0.045(6) 0.111(8) 0.120(8) -0.017(7) 0.039(6) 0.018(5)
F79 0.095(7) 0.067(6) 0.070(6) 0.034(5) 0.065(6) 0.044(5)
F80 0.029(4) 0.026(4) 0.019(4) -0.002(3) 0.011(3) 0.002(3)
F81 0.042(4) 0.046(5) 0.047(5) 0.016(4) 0.020(4) 0.004(4)
F82 0.091(7) 0.035(4) 0.039(5) -0.003(4) 0.024(5) -0.003(4)
F83 0.061(5) 0.054(5) 0.042(5) 0.017(4) 0.037(4) 0.011(4)
F84 0.032(5) 0.067(6) 0.122(8) 0.010(5) 0.032(5) -0.011(4)
F85 0.041(5) 0.057(5) 0.083(6) 0.000(4) 0.036(5) 0.010(4)
F86 0.030(5) 0.135(9) 0.063(6) 0.034(6) 0.015(4) 0.017(5)
F87 0.045(4) 0.047(5) 0.029(4) 0.009(3) 0.019(3) 0.007(4)
F88 0.048(5) 0.055(5) 0.047(5) 0.000(4) 0.027(4) -0.017(4)
F89 0.078(6) 0.046(5) 0.036(4) 0.008(4) 0.043(4) 0.013(4)
F93 0.048(5) 0.074(6) 0.043(5) -0.012(4) 0.023(4) 0.013(4)
F94 0.064(6) 0.054(5) 0.056(5) -0.029(4) 0.035(5) -0.017(4)
F95 0.101(7) 0.058(5) 0.040(5) 0.001(4) 0.049(5) 0.002(5)
F96 0.052(6) 0.090(6) 0.094(7) 0.015(5) 0.046(6) -0.008(5)
F97 0.031(5) 0.139(9) 0.042(5) 0.001(5) 0.013(4) 0.005(5)
F98 0.034(5) 0.101(7) 0.096(7) -0.045(6) 0.029(5) -0.002(5)
F99 0.051(5) 0.054(5) 0.055(5) 0.016(4) 0.031(4) 0.021(4)
F100 0.044(5) 0.090(7) 0.082(7) 0.016(6) 0.014(5) -0.010(5)
F101 0.074(7) 0.096(8) 0.100(8) 0.053(6) 0.019(6) -0.021(6)
F102 0.070(7) 0.071(7) 0.094(7) 0.003(5) 0.020(6) -0.020(5)
F103 0.126(10) 0.201(14) 0.097(8) -0.057(8) 0.069(7) -0.036(9)
F104 0.167(11) 0.094(8) 0.140(10) 0.032(7) 0.122(9) 0.057(8)
F105 0.130(9) 0.074(7) 0.113(9) -0.015(6) 0.091(8) -0.022(6)
F109 0.074(6) 0.052(6) 0.071(6) -0.009(5) -0.005(5) 0.027(5)
F110 0.080(7) 0.041(5) 0.104(8) 0.023(5) 0.017(6) 0.005(5)
F111 0.126(9) 0.067(7) 0.077(7) 0.010(5) 0.045(6) 0.056(6)
F112 0.081(7) 0.109(8) 0.076(7) 0.047(6) 0.025(6) 0.015(6)
F113 0.154(11) 0.105(8) 0.039(6) 0.011(5) 0.014(6) -0.065(7)
F114 0.079(7) 0.092(7) 0.040(5) 0.022(5) 0.019(5) -0.020(5)
F115 0.070(6) 0.024(4) 0.044(5) -0.005(3) 0.016(4) 0.003(4)
F116 0.051(5) 0.045(5) 0.032(4) 0.002(3) 0.013(4) 0.004(4)
F117 0.053(5) 0.061(6) 0.038(5) 0.001(4) 0.023(4) 0.002(4)
C1 0.028(5) 0.029(5) 0.016(6) -0.004(4) 0.008(5) 0.000(4)
C2 0.037(6) 0.035(6) 0.032(7) -0.008(5) 0.020(5) -0.002(4)
C3 0.044(7) 0.052(6) 0.031(7) -0.009(5) 0.023(6) -0.016(5)
C4 0.050(7) 0.050(7) 0.038(8) 0.002(6) 0.020(6) -0.018(5)
C5 0.054(7) 0.045(7) 0.043(9) 0.020(6) 0.017(7) -0.004(5)
C6 0.034(6) 0.037(6) 0.026(7) 0.007(5) 0.011(5) 0.001(5)
C7 0.039(5) 0.020(6) 0.025(5) 0.006(4) 0.019(4) 0.004(4)
C8 0.045(6) 0.023(6) 0.028(5) 0.007(5) 0.018(4) 0.004(5)
C9 0.055(6) 0.026(7) 0.027(6) 0.007(5) 0.013(5) 0.011(5)
C10 0.073(7) 0.018(7) 0.043(6) -0.001(5) 0.033(5) 0.007(5)
C11 0.063(7) 0.038(8) 0.047(6) -0.001(5) 0.036(5) 0.010(5)
C12 0.047(6) 0.025(6) 0.045(6) 0.001(5) 0.029(5) 0.004(5)
C13 0.030(7) 0.028(5) 0.025(5) -0.003(4) 0.012(5) 0.001(5)
C14 0.033(7) 0.033(5) 0.023(5) -0.001(4) 0.011(5) 0.003(5)
C15 0.036(8) 0.030(6) 0.030(5) 0.001(4) 0.007(5) 0.002(5)
C16 0.027(7) 0.027(5) 0.040(6) -0.009(4) 0.010(5) -0.004(5)
C17 0.026(7) 0.029(5) 0.031(5) -0.012(4) 0.012(5) -0.002(5)
C18 0.030(7) 0.032(5) 0.028(5) -0.005(4) 0.014(5) 0.002(5)
C19 0.025(5) 0.036(6) 0.034(5) 0.003(4) 0.019(4) 0.009(4)
C20 0.027(5) 0.037(7) 0.039(6) 0.001(5) 0.021(5) 0.002(5)
C21 0.025(5) 0.042(7) 0.051(6) -0.004(5) 0.022(5) 0.001(5)
C22 0.026(6) 0.059(9) 0.053(6) -0.003(6) 0.013(5) -0.001(5)
C23 0.028(6) 0.062(9) 0.042(6) -0.002(6) 0.009(5) 0.004(5)
C24 0.027(6) 0.050(8) 0.033(6) 0.005(5) 0.011(4) -0.001(5)
C25 0.026(5) 0.031(5) 0.028(5) -0.003(4) 0.014(4) 0.003(4)
C26 0.030(6) 0.028(5) 0.029(6) -0.004(4) 0.014(5) 0.002(4)
C27 0.033(6) 0.022(5) 0.041(6) 0.003(4) 0.015(5) 0.006(4)
C28 0.032(7) 0.037(6) 0.046(6) 0.001(5) 0.010(5) 0.005(5)
C29 0.030(6) 0.038(5) 0.035(6) -0.001(4) 0.012(5) 0.002(4)
C30 0.021(5) 0.028(5) 0.029(5) -0.006(4) 0.012(4) -0.003(4)
C31 0.030(6) 0.031(5) 0.026(6) 0.000(4) 0.014(5) 0.004(4)
C32 0.038(7) 0.034(6) 0.033(6) -0.006(5) 0.019(6) 0.001(5)
C33 0.037(7) 0.043(6) 0.025(6) -0.008(5) 0.017(6) 0.003(5)
C34 0.036(7) 0.054(6) 0.026(6) -0.003(5) 0.021(6) 0.000(5)
C35 0.025(6) 0.042(6) 0.022(6) 0.009(4) 0.008(5) 0.003(5)
C36 0.034(7) 0.033(6) 0.026(6) 0.004(5) 0.013(5) 0.004(5)
C37 0.026(5) 0.017(6) 0.028(5) -0.001(4) 0.016(4) -0.003(4)
C38 0.024(5) 0.027(6) 0.022(5) 0.000(4) 0.014(4) -0.002(4)
C39 0.025(5) 0.023(6) 0.021(5) 0.001(4) 0.011(4) -0.004(4)
C40 0.030(5) 0.036(7) 0.021(5) 0.007(5) 0.012(4) 0.002(5)
C41 0.035(5) 0.025(6) 0.027(5) -0.001(5) 0.018(4) 0.003(5)
C42 0.030(5) 0.019(6) 0.030(5) 0.001(4) 0.017(4) 0.002(5)
C43 0.030(5) 0.020(5) 0.023(6) -0.006(4) 0.010(5) 0.000(4)
C44 0.030(5) 0.026(5) 0.031(7) -0.004(5) 0.015(5) -0.001(4)
C45 0.036(6) 0.037(6) 0.046(8) 0.005(5) 0.021(6) -0.007(4)
C46 0.045(6) 0.034(6) 0.041(8) 0.004(5) 0.023(6) -0.005(5)
C47 0.043(6) 0.027(5) 0.028(7) 0.003(5) 0.019(5) 0.003(4)
C48 0.030(5) 0.032(5) 0.026(7) 0.001(5) 0.015(5) 0.001(4)
C61 0.030(6) 0.032(5) 0.022(5) 0.003(4) 0.009(4) 0.003(4)
C62 0.030(7) 0.031(5) 0.018(5) 0.005(4) 0.009(5) 0.004(5)
C63 0.031(7) 0.041(5) 0.024(5) 0.000(4) 0.012(5) -0.002(5)
C64 0.046(8) 0.037(6) 0.023(5) -0.002(4) 0.015(5) -0.005(5)
C65 0.038(7) 0.027(5) 0.028(5) -0.003(4) 0.015(5) -0.007(5)
C66 0.034(7) 0.030(5) 0.022(5) 0.005(4) 0.012(5) -0.002(5)
C67 0.043(5) 0.022(5) 0.022(6) 0.002(4) 0.016(5) 0.004(4)
C68 0.041(6) 0.027(5) 0.022(6) 0.003(4) 0.016(5) 0.006(4)
C69 0.058(6) 0.028(5) 0.028(7) 0.007(4) 0.025(5) 0.014(4)
C70 0.073(7) 0.026(6) 0.038(7) -0.002(5) 0.035(6) 0.003(5)
C71 0.071(7) 0.020(5) 0.037(7) 0.000(5) 0.036(6) -0.005(4)
C72 0.050(6) 0.027(5) 0.024(6) 0.000(4) 0.016(5) -0.004(4)
C73 0.038(5) 0.017(6) 0.017(5) -0.004(4) 0.012(4) -0.003(4)
C74 0.037(6) 0.029(7) 0.030(6) 0.006(5) 0.015(5) 0.000(5)
C75 0.037(6) 0.036(7) 0.034(6) 0.002(5) 0.018(5) -0.005(5)
C76 0.030(6) 0.036(7) 0.024(6) -0.002(5) 0.007(5) -0.002(5)
C77 0.035(6) 0.033(7) 0.020(6) 0.002(5) 0.007(5) 0.003(5)
C78 0.039(6) 0.021(6) 0.026(5) -0.004(4) 0.015(5) -0.006(5)
C79 0.035(6) 0.024(6) 0.021(5) 0.003(4) 0.010(4) 0.001(5)
C80 0.029(6) 0.021(6) 0.024(5) 0.001(4) 0.010(4) 0.005(5)
C81 0.042(6) 0.037(7) 0.022(5) 0.003(5) 0.013(5) 0.006(5)
C82 0.045(6) 0.034(7) 0.035(5) 0.003(5) 0.024(5) 0.008(5)
C83 0.035(6) 0.028(7) 0.034(5) 0.005(5) 0.022(5) 0.005(5)
C84 0.036(6) 0.028(7) 0.024(5) 0.005(4) 0.013(4) 0.001(5)
C85 0.101(15) 0.090(12) 0.204(18) -0.021(11) 0.090(14) 0.019(10)
C86 0.118(17) 0.13(2) 0.156(15) 0.020(14) 0.002(12) 0.040(16)
C87 0.016(6) 0.023(5) 0.027(5) -0.002(4) 0.014(5) 0.003(4)
C88 0.031(7) 0.027(6) 0.027(6) -0.001(4) 0.018(5) 0.004(5)
C89 0.022(6) 0.028(6) 0.031(5) 0.002(4) 0.010(5) 0.001(5)
C90 0.028(7) 0.032(6) 0.036(6) 0.000(5) 0.018(5) 0.000(5)
C91 0.050(8) 0.033(6) 0.035(5) -0.007(4) 0.031(5) -0.011(5)
C92 0.039(8) 0.030(6) 0.030(6) -0.004(5) 0.020(6) -0.007(5)
C93 0.047(7) 0.038(6) 0.030(6) -0.004(5) 0.012(5) -0.011(5)
C95 0.024(5) 0.021(5) 0.026(6) -0.003(4) 0.014(5) -0.003(4)
C96 0.029(6) 0.040(7) 0.052(8) 0.007(6) 0.024(6) 0.006(5)
C97 0.035(6) 0.041(6) 0.073(9) 0.022(6) 0.031(6) 0.011(5)
C98 0.030(7) 0.042(7) 0.061(9) 0.011(6) 0.026(6) 0.008(5)
C99 0.033(6) 0.035(6) 0.061(8) 0.011(6) 0.033(6) 0.007(5)
C100 0.028(6) 0.023(6) 0.040(7) 0.000(5) 0.018(5) 0.000(5)
C103 0.029(5) 0.017(5) 0.028(5) 0.009(4) 0.018(4) 0.000(4)
C104 0.037(6) 0.031(7) 0.039(6) -0.003(5) 0.020(5) -0.004(5)
C105 0.042(6) 0.040(7) 0.044(6) -0.016(5) 0.025(5) -0.017(5)
C106 0.059(6) 0.031(7) 0.042(7) -0.003(5) 0.034(5) -0.002(5)
C107 0.047(6) 0.028(6) 0.042(6) 0.005(5) 0.031(5) 0.004(5)
C108 0.035(6) 0.029(6) 0.030(6) 0.010(5) 0.020(5) 0.003(5)
C110 0.061(7) 0.061(8) 0.053(7) 0.020(6) 0.043(6) 0.018(6)
C111 0.030(5) 0.028(6) 0.021(6) 0.001(4) 0.016(5) -0.002(4)
C112 0.027(5) 0.026(6) 0.022(6) -0.002(5) 0.014(5) -0.005(4)
C113 0.024(5) 0.032(6) 0.024(6) -0.010(4) 0.012(4) -0.010(4)
C114 0.031(6) 0.031(6) 0.030(6) 0.000(5) 0.018(5) -0.009(4)
C115 0.034(5) 0.030(5) 0.020(6) -0.005(4) 0.017(5) -0.001(4)
C116 0.030(6) 0.025(6) 0.020(6) -0.004(4) 0.015(5) -0.001(4)
C117 0.041(6) 0.033(6) 0.024(6) 0.003(4) 0.016(5) -0.004(5)
C118 0.026(6) 0.050(7) 0.053(7) 0.006(5) 0.020(5) -0.002(5)
C119 0.019(6) 0.025(5) 0.017(5) -0.007(4) 0.008(5) -0.005(4)
C120 0.027(7) 0.023(6) 0.023(5) -0.008(4) 0.014(5) -0.007(5)
C121 0.027(7) 0.030(5) 0.021(5) -0.006(4) 0.012(5) -0.001(5)
C122 0.040(8) 0.029(5) 0.027(6) -0.007(4) 0.020(6) 0.006(5)
C123 0.050(8) 0.027(5) 0.030(6) -0.006(4) 0.023(6) 0.002(5)
C124 0.035(7) 0.025(5) 0.026(6) -0.005(4) 0.014(6) 0.000(5)
C125 0.039(6) 0.041(6) 0.027(6) 0.001(4) 0.018(5) -0.002(5)
C127 0.028(5) 0.014(6) 0.022(5) 0.001(4) 0.013(4) -0.004(4)
C128 0.029(6) 0.024(6) 0.024(5) 0.005(4) 0.013(5) 0.003(5)
C129 0.035(6) 0.017(6) 0.023(5) 0.004(4) 0.011(4) 0.004(5)
C130 0.034(6) 0.034(7) 0.020(6) 0.000(5) 0.009(5) -0.001(5)
C131 0.032(5) 0.024(6) 0.029(6) -0.007(5) 0.016(4) -0.008(4)
C132 0.026(5) 0.026(7) 0.025(6) -0.003(5) 0.012(4) -0.004(4)
C133 0.036(6) 0.039(6) 0.026(6) -0.006(4) 0.017(5) -0.002(5)
C134 0.028(6) 0.055(7) 0.030(6) -0.005(5) 0.015(5) -0.002(5)
C135 0.040(6) 0.030(6) 0.032(6) 0.020(5) 0.015(5) 0.012(5)
C136 0.037(7) 0.045(7) 0.044(7) 0.026(5) 0.012(6) 0.009(5)
C137 0.049(7) 0.039(7) 0.045(8) 0.022(5) 0.013(6) 0.003(5)
C138 0.056(7) 0.036(7) 0.039(8) 0.015(6) 0.012(6) 0.006(6)
C139 0.058(7) 0.024(6) 0.035(7) 0.011(5) 0.019(6) 0.008(5)
C140 0.047(8) 0.026(6) 0.038(7) 0.007(5) 0.021(6) 0.004(5)
C141 0.049(7) 0.061(8) 0.064(8) 0.027(6) 0.011(6) -0.008(6)
C142 0.090(9) 0.048(8) 0.076(8) -0.013(7) 0.058(7) -0.007(6)
C143 0.038(7) 0.024(6) 0.045(6) 0.007(4) 0.024(5) 0.002(5)
C144 0.036(7) 0.032(7) 0.048(6) 0.002(5) 0.023(5) 0.007(6)
C145 0.043(7) 0.038(6) 0.046(6) -0.004(5) 0.024(5) -0.003(5)
C146 0.034(7) 0.040(6) 0.038(6) -0.002(5) 0.017(6) -0.001(5)
C147 0.046(7) 0.034(6) 0.039(6) 0.005(5) 0.022(5) 0.008(5)
C148 0.051(8) 0.030(6) 0.042(6) 0.007(5) 0.028(6) 0.010(6)
C149 0.067(7) 0.056(7) 0.049(6) -0.013(5) 0.028(6) 0.007(5)
F1AA 0.077(9) 0.072(11) 0.061(10) -0.030(7) 0.036(7) 0.002(8)
F1AB 0.096(9) 0.063(7) 0.081(9) -0.023(6) 0.048(7) -0.007(6)
F2AA 0.079(9) 0.069(10) 0.054(12) -0.019(8) 0.031(8) 0.009(7)
F2AB 0.062(7) 0.077(9) 0.058(8) -0.017(6) 0.030(6) 0.010(6)
F3AA 0.086(10) 0.080(12) 0.061(10) -0.010(9) 0.038(8) 0.008(8)
F3AB 0.084(9) 0.072(8) 0.050(6) -0.013(6) 0.024(6) 0.019(7)
C150 0.063(8) 0.031(6) 0.046(7) -0.003(5) 0.012(6) 0.009(5)
C151 0.052(7) 0.016(6) 0.034(6) 0.002(5) 0.023(5) 0.002(5)
C152 0.056(8) 0.026(7) 0.038(6) 0.001(5) 0.024(6) -0.003(6)
C153 0.060(7) 0.027(7) 0.037(6) 0.004(5) 0.022(5) -0.002(5)
C154 0.060(7) 0.034(7) 0.040(6) 0.007(5) 0.024(5) 0.002(6)
C155 0.046(6) 0.017(6) 0.033(5) -0.002(4) 0.024(4) 0.014(4)
C156 0.050(7) 0.023(6) 0.036(6) 0.003(5) 0.026(5) 0.011(5)
C157 0.075(8) 0.063(9) 0.043(7) 0.016(6) 0.014(6) -0.022(6)
C158 0.050(6) 0.031(6) 0.028(6) 0.002(4) 0.020(5) 0.004(5)
B1 0.028(6) 0.035(6) 0.022(6) 0.002(4) 0.013(5) 0.004(4)
B2 0.026(6) 0.025(6) 0.029(5) -0.005(4) 0.015(5) 0.000(4)
B3 0.035(6) 0.020(6) 0.017(5) -0.001(4) 0.007(5) 0.000(4)
C21S 0.118(17) 0.136(15) 0.111(15) -0.014(12) 0.074(12) -0.034(12)
C22S 0.132(17) 0.147(16) 0.089(14) -0.016(11) 0.043(13) -0.037(13)
C23S 0.154(19) 0.132(15) 0.094(14) -0.004(11) 0.052(12) -0.018(13)
C24S 0.16(2) 0.149(17) 0.099(15) -0.011(12) 0.039(13) -0.024(14)
C25S 0.134(17) 0.167(17) 0.085(13) 0.018(12) 0.060(12) -0.015(14)
C26S 0.131(18) 0.154(17) 0.113(15) 0.012(12) 0.073(12) -0.010(13)
C11S 0.14(2) 0.28(3) 0.123(16) 0.060(15) 0.072(15) 0.088(19)
C12S 0.15(2) 0.27(3) 0.106(16) 0.059(15) 0.069(15) 0.092(19)
C13S 0.16(2) 0.27(3) 0.129(17) 0.057(15) 0.076(16) 0.089(19)
C14S 0.104(18) 0.28(3) 0.132(16) 0.061(15) 0.083(15) 0.070(17)
C15S 0.13(2) 0.28(3) 0.116(17) 0.060(15) 0.078(15) 0.063(19)
C16S 0.102(18) 0.26(2) 0.122(16) 0.066(15) 0.081(15) 0.067(16)

loop_
_atom_type_symbol
_atom_type_description
_atom_type_scat_dispersion_real
_atom_type_scat_dispersion_imag
_atom_type_scat_source
C C 0.0033 0.0016 'International Tables Vol C Tables 4.2.6.8 and 6.1.1.4'
H H 0.0000 0.0000 'International Tables Vol C Tables 4.2.6.8 and 6.1.1.4'
B B 0.0013 0.0007 'International Tables Vol C Tables 4.2.6.8 and 6.1.1.4'
F F 0.0171 0.0103 'International Tables Vol C Tables 4.2.6.8 and 6.1.1.4'
P P 0.1023 0.0942 'International Tables Vol C Tables 4.2.6.8 and 6.1.1.4'
Cl Cl 0.1484 0.1585 'International Tables Vol C Tables 4.2.6.8 and 6.1.1.4'

loop_
_geom_angle_atom_site_label_1
_geom_angle_atom_site_label_2
_geom_angle_atom_site_label_3
_geom_angle
F61 P1 C103 106.2(5)
F61 P1 C87 105.7(5)
C103 P1 C87 110.3(6)
F61 P1 C95 105.2(5)
C103 P1 C95 115.8(6)
C87 P1 C95 112.7(5)
F74A C109 F75B 123(2)
F74A C109 F75A 109(2)
F75B C109 F75A 48.9(15)
F74A C109 F76A 112(2)
F75B C109 F76A 49.3(14)
F75A C109 F76A 98.2(19)
F74A C109 F76B 38.7(16)
F75B C109 F76B 111.5(18)
F75A C109 F76B 133(2)
F76A C109 F76B 77.3(17)
F74A C109 F74B 54.5(18)
F75B C109 F74B 102.5(18)
F75A C109 F74B 60.8(17)
F76A C109 F74B 139.5(19)
F76B C109 F74B 92.2(17)
F74A C109 C105 117.9(19)
F75B C109 C105 119.4(18)
F75A C109 C105 111.4(18)
F76A C109 C105 107.3(17)
F76B C109 C105 114.7(15)
F74B C109 C105 112.5(15)
F76B F74A F74B 144(3)
F76B F74A C109 78(2)
F74B F74A C109 68.5(17)
F74A F74B F75A 108.0(19)
F74A F74B C109 57.0(13)
F75A F74B C109 57.5(13)
F75B F75A C109 62.9(15)
F75B F75A F74B 115(2)
C109 F75A F74B 61.6(14)
F75A F75B F76A 138(2)
F75A F75B C109 68.1(16)
F76A F75B C109 69.5(15)
F75B F76A C109 61.2(14)
F75B F76A F76B 99.9(19)
C109 F76A F76B 51.4(11)
F74A F76B C109 63.5(18)
F74A F76B F76A 110(2)
C109 F76B F76A 51.3(11)
F68A C101 F69B 123(2)
F68A C101 F68B 52(2)
F69B C101 F68B 104.7(17)
F68A C101 F70B 49(2)
F69B C101 F70B 110.7(17)
F68B C101 F70B 100.3(15)
F68A C101 F69A 106(3)
F69B C101 F69A 48.2(18)
F68B C101 F69A 62(2)
F70B C101 F69A 137(2)
F68A C101 F70A 104(3)
F69B C101 F70A 51.2(19)
F68B C101 F70A 134(2)
F70B C101 F70A 65(2)
F69A C101 F70A 98(2)
F68A C101 C97 122(2)
F69B C101 C97 114.7(15)
F68B C101 C97 113.4(16)
F70B C101 C97 111.9(15)
F69A C101 C97 111(2)
F70A C101 C97 112(2)
F70B F68A F68B 133(2)
F70B F68A C101 68.7(19)
F68B F68A C101 65.4(18)
F68A F68B C101 62.7(17)
F68A F68B F69A 113(2)
C101 F68B F69A 60.1(14)
F69B F69A C101 63.7(16)
F69B F69A F68B 114(2)
C101 F69A F68B 57.8(14)
F69A F69B F70A 132(3)
F69A F69B C101 68.0(16)
F70A F69B C101 66.4(16)
F69B F70A C101 62.4(16)
F69B F70A F70B 114(2)
C101 F70A F70B 57.3(14)
F68A F70B C101 62.7(17)
F68A F70B F70A 109(3)
C101 F70B F70A 57.5(14)
F73B C102 F71B 112.2(13)
F73B C102 F72B 102.3(13)
F71B C102 F72B 103.6(13)
F73B C102 C99 114.9(13)
F71B C102 C99 113.2(13)
F72B C102 C99 109.4(14)
F80 P2 C111 105.1(5)
F80 P2 C127 106.8(5)
C111 P2 C127 109.6(6)
F80 P2 C119 105.1(5)
C111 P2 C119 114.5(6)
C127 P2 C119 114.9(6)
F90B C126 F92A 120(2)
F90B C126 F90A 77.7(17)
F92A C126 F90A 113.9(14)
F90B C126 F92B 120(2)
F92A C126 F92B 78.0(16)
F90A C126 F92B 45.3(14)
F90B C126 F91A 26.9(15)
F92A C126 F91A 100.4(13)
F90A C126 F91A 102.8(13)
F92B C126 F91A 138.3(18)
F90B C126 F91B 106(2)
F92A C126 F91B 22.4(16)
F90A C126 F91B 131(2)
F92B C126 F91B 100.2(19)
F91A C126 F91B 82.1(17)
F90B C126 C123 115(2)
F92A C126 C123 112.6(14)
F90A C126 C123 113.7(12)
F92B C126 C123 106.5(16)
F91A C126 C123 112.2(13)
F91B C126 C123 108(2)
F92B F90A C126 67.7(13)
F92B F90A F90B 113.2(17)
C126 F90A F90B 48.6(11)
F90B F91A C126 66(2)
F91B F92A C126 85(3)
F91B F92A F92B 136(3)
C126 F92A F92B 51.5(11)
F91A F90B C126 87(3)
F91A F90B F90A 136(4)
C126 F90B F90A 53.7(12)
F92A F91B C126 72(3)
F90A F92B C126 66.9(16)
F90A F92B F92A 108.3(18)
C126 F92B F92A 50.5(10)
F66A C94 F66B 58.1(5)
F66A C94 F65B 58.1(5)
F66B C94 F65B 114.5(9)
F66A C94 F67A 114.5(9)
F66B C94 F67A 58.1(5)
F65B C94 F67A 152.2(13)
F66A C94 F65A 114.4(9)
F66B C94 F65A 152.2(13)
F65B C94 F65A 58.1(5)
F67A C94 F65A 114.3(9)
F66A C94 F67B 152.2(13)
F66B C94 F67B 114.4(9)
F65B C94 F67B 114.4(9)
F67A C94 F67B 58.0(5)
F65A C94 F67B 58.0(5)
F66A C94 C91 104.6(11)
F66B C94 C91 106.5(11)
F65B C94 C91 102.0(11)
F67A C94 C91 105.8(11)
F65A C94 C91 101.3(11)
F67B C94 C91 103.1(11)
F65B F65A F67B 120.0
F65B F65A C94 60.9(5)
F67B F65A C94 61.0(5)
F66A F65B F65A 120.0
F66A F65B C94 60.9(5)
F65A F65B C94 61.0(5)
F65B F66A F66B 120.0
F65B F66A C94 61.0(5)
F66B F66A C94 61.0(5)
F66A F66B F67A 120.0
F66A F66B C94 60.9(5)
F67A F66B C94 61.0(5)
F67B F67A F66B 120.0
F67B F67A C94 61.0(5)
F66B F67A C94 60.9(5)
F67A F67B F65A 120.0
F67A F67B C94 60.9(5)
F65A F67B C94 61.0(5)
F99 P3 C151 108.3(6)
F99 P3 C143 105.7(6)
C151 P3 C143 112.1(7)
F99 P3 C135 105.0(6)
C151 P3 C135 110.0(6)
C143 P3 C135 115.3(6)
C2 C1 C6 111.5(12)
C2 C1 B1 129.8(12)
C6 C1 B1 118.4(11)
F1 C2 C1 119.4(12)
F1 C2 C3 116.0(12)
C1 C2 C3 124.5(13)
C4 C3 F2 121.1(13)
C4 C3 C2 120.0(14)
F2 C3 C2 118.9(14)
C3 C4 C5 119.9(14)
C3 C4 F3 122.3(15)
C5 C4 F3 117.8(15)
C4 C5 C6 119.9(14)
C4 C5 F4 122.0(14)
C6 C5 F4 118.2(15)
F5 C6 C5 116.5(13)
F5 C6 C1 119.5(11)
C5 C6 C1 124.0(14)
C12 C7 C8 115.2(12)
C12 C7 B1 126.8(12)
C8 C7 B1 117.3(11)
F6 C8 C9 116.5(12)
F6 C8 C7 120.0(11)
C9 C8 C7 123.4(13)
F7 C9 C8 120.4(13)
F7 C9 C10 120.2(13)
C8 C9 C10 119.3(14)
F8 C10 C11 121.4(14)
F8 C10 C9 119.7(14)
C11 C10 C9 118.9(13)
F9 C11 C10 118.0(13)
F9 C11 C12 121.6(15)
C10 C11 C12 120.4(14)
F10 C12 C7 123.3(12)
F10 C12 C11 114.1(12)
C7 C12 C11 122.6(14)
C14 C13 C18 112.7(12)
C14 C13 B1 128.3(11)
C18 C13 B1 118.9(11)
F11 C14 C13 120.6(11)
F11 C14 C15 114.5(11)
C13 C14 C15 124.8(12)
F12 C15 C16 121.6(12)
F12 C15 C14 120.2(12)
C16 C15 C14 117.9(12)
C17 C16 C15 121.3(13)
C17 C16 F13 120.1(12)
C15 C16 F13 118.4(12)
C16 C17 F14 121.6(12)
C16 C17 C18 118.0(12)
F14 C17 C18 120.4(12)
F15 C18 C17 116.5(11)
F15 C18 C13 118.2(11)
C17 C18 C13 125.2(12)
C24 C19 C20 112.9(12)
C24 C19 B1 128.0(12)
C20 C19 B1 119.1(12)
F16 C20 C21 117.2(12)
F16 C20 C19 118.7(12)
C21 C20 C19 124.0(13)
F17 C21 C22 120.0(13)
F17 C21 C20 119.7(13)
C22 C21 C20 120.3(13)
F18 C22 C23 121.2(15)
F18 C22 C21 121.4(14)
C23 C22 C21 117.3(14)
C22 C23 F19 118.9(13)
C22 C23 C24 121.7(15)
F19 C23 C24 119.2(14)
F20 C24 C19 121.7(12)
F20 C24 C23 114.6(12)
C19 C24 C23 123.6(13)
C30 C25 C26 113.2(12)
C30 C25 B2 120.9(11)
C26 C25 B2 124.8(11)
F21 C26 C27 114.3(11)
F21 C26 C25 122.2(11)
C27 C26 C25 123.5(12)
F22 C27 C26 120.5(12)
F22 C27 C28 119.6(12)
C26 C27 C28 119.8(12)
F23 C28 C29 123.2(13)
F23 C28 C27 119.5(13)
C29 C28 C27 117.2(13)
C30 C29 F24 122.1(12)
C30 C29 C28 121.5(13)
F24 C29 C28 116.5(12)
C29 C30 F25 116.9(11)
C29 C30 C25 124.7(12)
F25 C30 C25 118.4(11)
C32 C31 C36 114.4(12)
C32 C31 B2 127.0(12)
C36 C31 B2 118.3(11)
F26 C32 C31 121.2(12)
F26 C32 C33 116.5(11)
C31 C32 C33 122.2(13)
F27 C33 C34 123.0(12)
F27 C33 C32 117.0(12)
C34 C33 C32 120.1(12)
F28 C34 C35 120.8(13)
F28 C34 C33 119.5(13)
C35 C34 C33 119.7(12)
F29 C35 C34 120.7(12)
F29 C35 C36 118.6(12)
C34 C35 C36 120.7(13)
F30 C36 C35 117.9(12)
F30 C36 C31 119.3(11)
C35 C36 C31 122.8(12)
C42 C37 C38 111.5(11)
C42 C37 B2 121.7(11)
C38 C37 B2 126.4(10)
C39 C38 F31 115.6(10)
C39 C38 C37 124.2(11)
F31 C38 C37 120.2(10)
F32 C39 C38 120.6(11)
F32 C39 C40 119.4(11)
C38 C39 C40 119.9(12)
F33 C40 C41 122.3(11)
F33 C40 C39 118.9(11)
C41 C40 C39 118.7(12)
F34 C41 C40 120.4(11)
F34 C41 C42 121.0(12)
C40 C41 C42 118.6(12)
C41 C42 F35 116.3(11)
C41 C42 C37 126.9(12)
F35 C42 C37 116.8(11)
C48 C43 C44 113.6(12)
C48 C43 B2 120.3(11)
C44 C43 B2 125.9(11)
F36 C44 C45 115.7(12)
F36 C44 C43 120.9(11)
C45 C44 C43 123.3(12)
F37 C45 C44 120.1(13)
F37 C45 C46 119.0(12)
C44 C45 C46 120.7(13)
F38 C46 C47 120.2(13)
F38 C46 C45 121.0(13)
C47 C46 C45 118.7(13)
F39 C47 C46 121.2(12)
F39 C47 C48 120.1(12)
C46 C47 C48 118.8(13)
F40 C48 C43 119.7(11)
F40 C48 C47 115.6(11)
C43 C48 C47 124.7(13)
C66 C61 C62 113.3(12)
C66 C61 B3 118.8(11)
C62 C61 B3 127.3(11)
F41 C62 C63 115.1(10)
F41 C62 C61 122.2(11)
C63 C62 C61 122.7(12)
C64 C63 F42 120.1(12)
C64 C63 C62 120.4(12)
F42 C63 C62 119.4(12)
C65 C64 F43 121.4(12)
C65 C64 C63 118.6(13)
F43 C64 C63 120.0(12)
C64 C65 F44 120.1(12)
C64 C65 C66 119.9(12)
F44 C65 C66 119.9(11)
C65 C66 F45 116.2(11)
C65 C66 C61 125.1(12)
F45 C66 C61 118.7(11)
C72 C67 C68 110.9(12)
C72 C67 B3 127.8(12)
C68 C67 B3 121.0(12)
C69 C68 C67 127.1(13)
C69 C68 F46 115.1(12)
C67 C68 F46 117.8(11)
C68 C69 F47 120.3(13)
C68 C69 C70 118.0(14)
F47 C69 C70 121.4(12)
F48 C70 C71 121.3(14)
F48 C70 C69 120.3(14)
C71 C70 C69 118.4(13)
F49 C71 C70 119.8(12)
F49 C71 C72 120.4(14)
C70 C71 C72 119.8(14)
C67 C72 F50 120.2(12)
C67 C72 C71 125.6(14)
F50 C72 C71 114.2(12)
C78 C73 C74 112.2(12)
C78 C73 B3 128.3(11)
C74 C73 B3 119.2(11)
F51 C74 C75 116.6(11)
F51 C74 C73 118.9(12)
C75 C74 C73 124.5(12)
F52 C75 C76 121.0(12)
F52 C75 C74 119.0(12)
C76 C75 C74 119.9(12)
F53 C76 C75 119.8(12)
F53 C76 C77 121.8(12)
C75 C76 C77 118.5(13)
F54 C77 C76 119.7(12)
F54 C77 C78 120.8(12)
C76 C77 C78 119.5(12)
C73 C78 F55 122.1(12)
C73 C78 C77 125.3(12)
F55 C78 C77 112.6(11)
C84 C79 C80 114.9(12)
C84 C79 B3 126.2(11)
C80 C79 B3 118.9(11)
F56 C80 C79 119.2(11)
F56 C80 C81 116.4(11)
C79 C80 C81 124.4(13)
C82 C81 F57 122.2(12)
C82 C81 C80 118.7(12)
F57 C81 C80 119.1(13)
C81 C82 F58 120.3(13)
C81 C82 C83 120.3(13)
F58 C82 C83 119.3(13)
C82 C83 F59 120.7(12)
C82 C83 C84 120.4(13)
F59 C83 C84 118.8(12)
F60 C84 C79 123.5(11)
F60 C84 C83 115.2(11)
C79 C84 C83 121.2(12)
Cl2 C85 Cl1 112.0(17)
Cl4 C86 Cl3 102.7(19)
C92 C87 C88 119.1(11)
C92 C87 P1 120.0(9)
C88 C87 P1 120.9(9)
C89 C88 C87 121.3(12)
C88 C89 C90 120.1(12)
C88 C89 C93 118.9(12)
C90 C89 C93 121.0(12)
C91 C90 C89 119.5(12)
C90 C91 C92 120.7(12)
C90 C91 C94 122.2(11)
C92 C91 C94 117.0(11)
C87 C92 C91 119.3(12)
F62 C93 F64 110.8(12)
F62 C93 F63 105.5(13)
F64 C93 F63 103.4(12)
F62 C93 C89 113.2(12)
F64 C93 C89 112.2(11)
F63 C93 C89 111.1(12)
C96 C95 C100 121.2(12)
C96 C95 P1 120.9(10)
C100 C95 P1 117.8(9)
C95 C96 C97 119.4(13)
C98 C97 C96 121.3(13)
C98 C97 C101 118.9(13)
C96 C97 C101 119.8(13)
C97 C98 C99 118.2(13)
C100 C99 C98 120.9(12)
C100 C99 C102 120.7(13)
C98 C99 C102 118.4(12)
C99 C100 C95 118.9(12)
C104 C103 C108 120.2(12)
C104 C103 P1 121.2(10)
C108 C103 P1 118.6(10)
C103 C104 C105 118.5(13)
C106 C105 C104 121.1(13)
C106 C105 C109 119.6(13)
C104 C105 C109 119.2(14)
C105 C106 C107 121.5(13)
C106 C107 C108 118.5(13)
C106 C107 C110 121.8(14)
C108 C107 C110 119.7(14)
C107 C108 C103 120.3(13)
F78 C110 F77 106.0(15)
F78 C110 F79 107.5(14)
F77 C110 F79 103.9(13)
F78 C110 C107 114.2(14)
F77 C110 C107 112.1(13)
F79 C110 C107 112.4(14)
C116 C111 C112 122.0(11)
C116 C111 P2 119.6(9)
C112 C111 P2 118.3(9)
C111 C112 C113 118.2(11)
C114 C113 C112 119.3(11)
C114 C113 C118 122.8(12)
C112 C113 C118 118.0(12)
C113 C114 C115 121.9(12)
C116 C115 C114 120.2(12)
C116 C115 C117 120.0(12)
C114 C115 C117 119.8(12)
C115 C116 C111 118.3(12)
F81 C117 F83 106.7(11)
F81 C117 F82 106.6(11)
F83 C117 F82 106.6(11)
F81 C117 C115 114.0(11)
F83 C117 C115 111.8(11)
F82 C117 C115 110.8(11)
F85 C118 F84 106.6(12)
F85 C118 F86 107.3(13)
F84 C118 F86 106.4(13)
F85 C118 C113 113.5(13)
F84 C118 C113 111.3(12)
F86 C118 C113 111.3(12)
C124 C119 C120 120.2(11)
C124 C119 P2 121.6(9)
C120 C119 P2 118.1(9)
C119 C120 C121 119.5(11)
C122 C121 C120 120.1(12)
C122 C121 C125 122.1(11)
C120 C121 C125 117.7(11)
C121 C122 C123 120.3(11)
C122 C123 C124 120.3(12)
C122 C123 C126 119.2(11)
C124 C123 C126 120.1(12)
C119 C124 C123 119.4(12)
F89 C125 F87 109.1(11)
F89 C125 F88 106.9(11)
F87 C125 F88 103.8(11)
F89 C125 C121 113.2(11)
F87 C125 C121 112.8(11)
F88 C125 C121 110.4(11)
C132 C127 C128 120.2(11)
C132 C127 P2 121.0(9)
C128 C127 P2 118.5(9)
C129 C128 C127 119.4(12)
C128 C129 C130 119.6(12)
C128 C129 C133 120.0(12)
C130 C129 C133 120.4(12)
C131 C130 C129 122.3(12)
C130 C131 C132 118.8(12)
C130 C131 C134 120.7(12)
C132 C131 C134 120.5(11)
C127 C132 C131 119.5(11)
F94 C133 F93 107.8(12)
F94 C133 F95 108.5(11)
F93 C133 F95 105.2(11)
F94 C133 C129 112.5(11)
F93 C133 C129 112.0(11)
F95 C133 C129 110.5(11)
F98 C134 F97 106.2(13)
F98 C134 F96 107.1(12)
F97 C134 F96 106.0(12)
F98 C134 C131 112.4(12)
F97 C134 C131 114.0(11)
F96 C134 C131 110.7(12)
C136 C135 C140 122.1(14)
C136 C135 P3 118.6(12)
C140 C135 P3 119.3(11)
C135 C136 C137 117.8(15)
C138 C137 C136 119.5(15)
C138 C137 C141 122.4(17)
C136 C137 C141 118.1(17)
C137 C138 C139 122.1(15)
C140 C139 C138 119.0(14)
C140 C139 C142 120.0(15)
C138 C139 C142 121.0(15)
C139 C140 C135 119.4(14)
F100 C141 F101 107.4(16)
F100 C141 F102 107.2(15)
F101 C141 F102 104.7(15)
F100 C141 C137 112.9(15)
F101 C141 C137 111.5(14)
F102 C141 C137 112.6(16)
F105 C142 F103 105.8(16)
F105 C142 F104 101.1(17)
F103 C142 F104 109.1(16)
F105 C142 C139 115.2(15)
F103 C142 C139 114.0(17)
F104 C142 C139 110.7(15)
C144 C143 C148 119.9(13)
C144 C143 P3 120.4(10)
C148 C143 P3 119.8(11)
C143 C144 C145 119.9(13)
C144 C145 C146 120.0(13)
C144 C145 C149 120.0(13)
C146 C145 C149 120.0(13)
C147 C146 C145 120.4(13)
C146 C147 C148 120.3(13)
C146 C147 C150 121.0(13)
C148 C147 C150 118.6(13)
C147 C148 C143 119.6(13)
F2AB C149 F1AA 132(2)
F2AB C149 F2AA 46.1(16)
F1AA C149 F2AA 108(2)
F2AB C149 F1AB 110.0(14)
F1AA C149 F1AB 45.3(17)
F2AA C149 F1AB 68.0(19)
F2AB C149 F3AA 61.4(18)
F1AA C149 F3AA 104(2)
F2AA C149 F3AA 104(2)
F1AB C149 F3AA 134(2)
F2AB C149 F3AB 103.5(13)
F1AA C149 F3AB 60.9(19)
F2AA C149 F3AB 131(2)
F1AB C149 F3AB 103.6(14)
F3AA C149 F3AB 46.3(16)
F2AB C149 C145 113.9(14)
F1AA C149 C145 114.1(19)
F2AA C149 C145 114.0(19)
F1AB C149 C145 111.8(14)
F3AA C149 C145 112(2)
F3AB C149 C145 113.2(13)
F1AB F1AA C149 68.2(17)
F1AB F1AA F3AB 126(2)
C149 F1AA F3AB 61.5(14)
F1AA F1AB C149 66.5(16)
F1AA F1AB F2AA 115(2)
C149 F1AB F2AA 55.9(13)
F2AB F2AA C149 65.3(16)
F2AB F2AA F1AB 117(2)
C149 F2AA F1AB 56.1(13)
F2AA F2AB C149 68.6(16)
F2AA F2AB F3AA 125(2)
C149 F2AB F3AA 61.3(13)
F3AB F3AA C149 67.8(16)
F3AB F3AA F2AB 119(2)
C149 F3AA F2AB 57.4(13)
F3AA F3AB F1AA 119(2)
F3AA F3AB C149 65.9(15)
F1AA F3AB C149 57.6(13)
F110 C150 F111 105.1(14)
F110 C150 F109 106.9(14)
F111 C150 F109 106.5(15)
F110 C150 C147 113.5(15)
F111 C150 C147 113.8(14)
F109 C150 C147 110.5(13)
C152 C151 C156 120.8(13)
C152 C151 P3 118.8(11)
C156 C151 P3 120.4(10)
C153 C152 C151 119.5(14)
C152 C153 C154 120.9(14)
C152 C153 C157 120.0(15)
C154 C153 C157 119.1(14)
C155 C154 C153 118.9(14)
C156 C155 C154 119.9(13)
C156 C155 C158 122.2(12)
C154 C155 C158 117.9(12)
C155 C156 C151 119.9(13)
F114 C157 F113 112.0(17)
F114 C157 F112 106.9(15)
F113 C157 F112 101.9(17)
F114 C157 C153 113.8(16)
F113 C157 C153 110.9(14)
F112 C157 C153 110.6(16)
F116 C158 F115 106.5(11)
F116 C158 F117 107.7(12)
F115 C158 F117 107.9(11)
F116 C158 C155 111.7(11)
F115 C158 C155 111.1(11)
F117 C158 C155 111.7(11)
C1 B1 C7 103.8(10)
C1 B1 C19 114.2(11)
C7 B1 C19 111.7(11)
C1 B1 C13 111.5(10)
C7 B1 C13 114.9(10)
C19 B1 C13 101.2(10)
C37 B2 C43 101.6(10)
C37 B2 C25 114.4(10)
C43 B2 C25 114.0(11)
C37 B2 C31 113.8(10)
C43 B2 C31 114.3(10)
C25 B2 C31 99.4(10)
C73 B3 C79 114.2(10)
C73 B3 C67 113.8(11)
C79 B3 C67 103.0(10)
C73 B3 C61 100.8(10)
C79 B3 C61 111.5(11)
C67 B3 C61 114.1(10)
C22S C21S C26S 120.0
C23S C22S C21S 120.0
C24S C23S C22S 120.0
C25S C24S C23S 120.0
C24S C25S C26S 120.0
C25S C26S C21S 120.0
C12S C11S C16S 120.0
C13S C12S C11S 120.0
C14S C13S C12S 120.0
C13S C14S C15S 120.0
C14S C15S C16S 120.0
C15S C16S C11S 120.0

loop_
_geom_bond_atom_site_label_1
_geom_bond_atom_site_label_2
_geom_bond_distance
P1 F61 1.537(7)
P1 C103 1.739(13)
P1 C87 1.756(12)
P1 C95 1.774(12)
C109 F74A 1.25(2)
C109 F75B 1.272(19)
C109 F75A 1.33(2)
C109 F76A 1.36(2)
C109 F76B 1.36(2)
C109 F74B 1.38(2)
C109 C105 1.51(2)
F74A F76B 0.87(3)
F74A F74B 1.21(3)
F74B F75A 1.37(3)
F75A F75B 1.08(3)
F75B F76A 1.10(3)
F76A F76B 1.70(3)
C101 F68A 1.28(2)
C101 F69B 1.302(18)
C101 F68B 1.314(19)
C101 F70B 1.345(19)
C101 F69A 1.35(2)
C101 F70A 1.35(2)
C101 C97 1.49(2)
F68A F70B 1.08(5)
F68A F68B 1.14(5)
F68B F69A 1.37(4)
F69A F69B 1.08(4)
F69B F70A 1.15(4)
F70A F70B 1.45(4)
C102 F73B 1.294(18)
C102 F71B 1.305(18)
C102 F72B 1.39(2)
C102 C99 1.49(2)
P2 F80 1.542(7)
P2 C111 1.757(12)
P2 C127 1.764(12)
P2 C119 1.786(12)
C126 F90B 1.24(2)
C126 F92A 1.319(18)
C126 F90A 1.330(16)
C126 F92B 1.34(2)
C126 F91A 1.352(17)
C126 F91B 1.38(2)
C126 C123 1.500(19)
F90A F92B 1.03(3)
F90A F90B 1.61(3)
F91A F90B 0.61(3)
F92A F91B 0.53(4)
F92A F92B 1.67(3)
C94 F66A 1.431(13)
C94 F66B 1.431(13)
C94 F65B 1.432(12)
C94 F67A 1.432(12)
C94 F65A 1.433(13)
C94 F67B 1.433(13)
C94 C91 1.63(2)
F65A F65B 1.3900
F65A F67B 1.3900
F65B F66A 1.3900
F66A F66B 1.3900
F66B F67A 1.3900
F67A F67B 1.3900
P3 F99 1.556(9)
P3 C151 1.758(14)
P3 C143 1.764(14)
P3 C135 1.804(15)
Cl1 C85 1.94(3)
Cl2 C85 1.55(3)
Cl3 C86 1.98(4)
Cl4 C86 1.54(3)
F1 C2 1.343(16)
F2 C3 1.356(17)
F3 C4 1.360(17)
F4 C5 1.375(18)
F5 C6 1.370(15)
F6 C8 1.339(15)
F7 C9 1.353(17)
F8 C10 1.337(16)
F9 C11 1.331(17)
F10 C12 1.333(16)
F11 C14 1.360(14)
F12 C15 1.343(15)
F13 C16 1.373(15)
F14 C17 1.342(14)
F15 C18 1.375(15)
F16 C20 1.330(15)
F17 C21 1.329(16)
F18 C22 1.344(17)
F19 C23 1.381(18)
F20 C24 1.364(16)
F21 C26 1.359(15)
F22 C27 1.357(15)
F23 C28 1.324(16)
F24 C29 1.356(16)
F25 C30 1.342(14)
F26 C32 1.357(16)
F27 C33 1.338(15)
F28 C34 1.342(14)
F29 C35 1.334(15)
F30 C36 1.344(15)
F31 C38 1.373(13)
F32 C39 1.361(14)
F33 C40 1.337(14)
F34 C41 1.329(14)
F35 C42 1.372(14)
F36 C44 1.352(14)
F37 C45 1.335(16)
F38 C46 1.332(15)
F39 C47 1.329(15)
F40 C48 1.360(15)
F41 C62 1.375(14)
F42 C63 1.376(15)
F43 C64 1.359(15)
F44 C65 1.363(15)
F45 C66 1.368(14)
F46 C68 1.407(16)
F47 C69 1.373(17)
F48 C70 1.333(16)
F49 C71 1.352(17)
F50 C72 1.380(16)
F51 C74 1.357(14)
F52 C75 1.354(15)
F53 C76 1.330(15)
F54 C77 1.359(15)
F55 C78 1.367(14)
F56 C80 1.365(14)
F57 C81 1.349(15)
F58 C82 1.355(15)
F59 C83 1.358(15)
F60 C84 1.345(15)
F62 C93 1.299(17)
F63 C93 1.354(18)
F64 C93 1.337(16)
F77 C110 1.336(18)
F78 C110 1.29(2)
F79 C110 1.372(18)
F81 C117 1.304(16)
F82 C117 1.348(16)
F83 C117 1.321(15)
F84 C118 1.340(17)
F85 C118 1.296(17)
F86 C118 1.364(17)
F87 C125 1.330(16)
F88 C125 1.366(16)
F89 C125 1.322(15)
F93 C133 1.309(16)
F94 C133 1.301(16)
F95 C133 1.326(16)
F96 C134 1.333(18)
F97 C134 1.330(16)
F98 C134 1.321(17)
F100 C141 1.32(2)
F101 C141 1.323(19)
F102 C141 1.37(2)
F103 C142 1.31(2)
F104 C142 1.35(2)
F105 C142 1.29(2)
F109 C150 1.330(19)
F110 C150 1.289(19)
F111 C150 1.31(2)
F112 C157 1.32(2)
F113 C157 1.31(2)
F114 C157 1.28(2)
F115 C158 1.330(15)
F116 C158 1.330(15)
F117 C158 1.334(16)
C1 C2 1.386(18)
C1 C6 1.401(18)
C1 B1 1.64(2)
C2 C3 1.391(19)
C3 C4 1.31(2)
C4 C5 1.36(2)
C5 C6 1.37(2)
C7 C12 1.374(18)
C7 C8 1.422(19)
C7 B1 1.649(19)
C8 C9 1.376(19)
C9 C10 1.39(2)
C10 C11 1.39(2)
C11 C12 1.40(2)
C13 C14 1.367(18)
C13 C18 1.383(17)
C13 B1 1.69(2)
C14 C15 1.372(19)
C15 C16 1.371(19)
C16 C17 1.329(19)
C17 C18 1.375(18)
C19 C24 1.378(19)
C19 C20 1.412(18)
C19 B1 1.66(2)
C20 C21 1.386(19)
C21 C22 1.38(2)
C22 C23 1.36(2)
C23 C24 1.40(2)
C25 C30 1.396(18)
C25 C26 1.398(18)
C25 B2 1.67(2)
C26 C27 1.386(18)
C27 C28 1.39(2)
C28 C29 1.38(2)
C29 C30 1.332(18)
C31 C32 1.386(18)
C31 C36 1.404(19)
C31 B2 1.676(19)
C32 C33 1.424(18)
C33 C34 1.36(2)
C34 C35 1.343(19)
C35 C36 1.396(18)
C37 C42 1.386(17)
C37 C38 1.401(17)
C37 B2 1.659(19)
C38 C39 1.365(17)
C39 C40 1.390(18)
C40 C41 1.361(18)
C41 C42 1.361(18)
C43 C48 1.370(18)
C43 C44 1.405(18)
C43 B2 1.66(2)
C44 C45 1.361(19)
C45 C46 1.38(2)
C46 C47 1.368(19)
C47 C48 1.398(18)
C61 C66 1.370(18)
C61 C62 1.385(17)
C61 B3 1.675(19)
C62 C63 1.385(18)
C63 C64 1.364(19)
C64 C65 1.344(18)
C65 C66 1.366(18)
C67 C72 1.375(19)
C67 C68 1.378(18)
C67 B3 1.668(19)
C68 C69 1.372(18)
C69 C70 1.38(2)
C70 C71 1.36(2)
C71 C72 1.383(19)
C73 C78 1.364(18)
C73 C74 1.401(18)
C73 B3 1.64(2)
C74 C75 1.389(19)
C75 C76 1.360(18)
C76 C77 1.371(19)
C77 C78 1.396(19)
C79 C84 1.380(18)
C79 C80 1.382(17)
C79 B3 1.67(2)
C80 C81 1.382(18)
C81 C82 1.34(2)
C82 C83 1.356(19)
C83 C84 1.407(18)
C87 C92 1.381(17)
C87 C88 1.406(17)
C88 C89 1.364(18)
C89 C90 1.393(18)
C89 C93 1.493(19)
C90 C91 1.380(19)
C91 C92 1.412(18)
C95 C96 1.348(18)
C95 C100 1.402(17)
C96 C97 1.407(19)
C97 C98 1.36(2)
C98 C99 1.43(2)
C99 C100 1.362(18)
C103 C104 1.383(18)
C103 C108 1.404(18)
C104 C105 1.414(19)
C105 C106 1.35(2)
C106 C107 1.39(2)
C107 C108 1.401(19)
C107 C110 1.47(2)
C111 C116 1.412(17)
C111 C112 1.414(17)
C112 C113 1.426(17)
C113 C114 1.388(18)
C113 C118 1.465(19)
C114 C115 1.401(18)
C115 C116 1.399(17)
C115 C117 1.474(18)
C119 C124 1.376(17)
C119 C120 1.389(17)
C120 C121 1.392(17)
C121 C122 1.358(18)
C121 C125 1.502(19)
C122 C123 1.382(18)
C123 C124 1.386(18)
C127 C132 1.386(17)
C127 C128 1.420(17)
C128 C129 1.358(18)
C129 C130 1.395(18)
C129 C133 1.511(18)
C130 C131 1.362(18)
C131 C132 1.406(17)
C131 C134 1.485(19)
C135 C136 1.39(2)
C135 C140 1.40(2)
C136 C137 1.39(2)
C137 C138 1.38(2)
C137 C141 1.46(2)
C138 C139 1.39(2)
C139 C140 1.36(2)
C139 C142 1.46(2)
C143 C144 1.387(19)
C143 C148 1.417(19)
C144 C145 1.40(2)
C145 C146 1.40(2)
C145 C149 1.48(2)
C146 C147 1.380(19)
C147 C148 1.390(19)
C147 C150 1.50(2)
C149 F2AB 1.289(16)
C149 F1AA 1.31(2)
C149 F2AA 1.32(2)
C149 F1AB 1.325(17)
C149 F3AA 1.34(2)
C149 F3AB 1.362(17)
F1AA F1AB 1.02(4)
F1AA F3AB 1.35(4)
F1AB F2AA 1.48(4)
F2AA F2AB 1.02(3)
F2AB F3AA 1.34(4)
F3AA F3AB 1.06(3)
C151 C152 1.387(19)
C151 C156 1.41(2)
C152 C153 1.37(2)
C153 C154 1.42(2)
C153 C157 1.52(2)
C154 C155 1.405(19)
C155 C156 1.384(19)
C155 C158 1.51(2)
C21S C22S 1.3900
C21S C26S 1.3900
C22S C23S 1.3900
C23S C24S 1.3900
C24S C25S 1.3900
C25S C26S 1.3900
C11S C12S 1.3900
C11S C16S 1.3900
C12S C13S 1.3900
C13S C14S 1.3900
C14S C15S 1.3900
C15S C16S 1.3900
